data_7035311
loop_
_publ_author_name
'Ma, Pengtao'
'Wan, Rong'
'Si, Yanan'
'Hu, Feng'
'Wang, Yueyan'
'Niu, Jingyang'
'Wang, Jingping'

_publ_section_title
;
 Double-malate bridging tri-lanthanoid cluster encapsulated
 arsenotungstates: syntheses, structures, luminescence and magnetic
 properties.
;
_journal_issue 25
_journal_name_full 'Dalton transactions (Cambridge, England : 2003)'
_journal_page_first 11514
_journal_page_last 11523
_journal_paper_doi 10.1039/c5dt01323b
_journal_volume 44
_journal_year 2015
_chemical_formula_moiety '0.5(C16 H12 As8 Gd12 K40 Li4 O360 W76), O'
_chemical_formula_sum 'C8 H74 As4 Gd6 K20 Li2 O181 W38'
_chemical_formula_weight 12092.03
_chemical_name_systematic
;
 ? 
;
_space_group_crystal_system monoclinic
_space_group_IT_number 14
_space_group_name_Hall '-P 2yn'
_space_group_name_H-M_alt 'P 1 21/n 1'
_symmetry_space_group_name_Hall '-P 2yn'
_symmetry_space_group_name_H-M 'P 1 21/n 1'
_atom_sites_solution_hydrogens geom
_atom_sites_solution_primary direct
_atom_sites_solution_secondary difmap
_audit_creation_date 2015-05-02
_audit_creation_method
;
Olex2 1.2
(compiled 2015.01.26 svn.r3150 for OlexSys, GUI svn.r4998)
;
_audit_update_record
;
2015-05-05 deposited with the CCDC.
2015-06-02 downloaded from the CCDC.
;
_cell_angle_alpha 90.00
_cell_angle_beta 112.883(4)
_cell_angle_gamma 90.00
_cell_formula_units_Z 2
_cell_length_a 21.110(4)
_cell_length_b 25.441(5)
_cell_length_c 22.866(4)
_cell_measurement_reflns_used 5458
_cell_measurement_temperature 296(2)
_cell_measurement_theta_max 24.58
_cell_measurement_theta_min 2.24
_cell_volume 11314(4)
_computing_molecular_graphics 'Olex2 (Dolomanov et al., 2009)'
_computing_publication_material 'Olex2 (Dolomanov et al., 2009)'
_computing_structure_refinement 'XL (Sheldrick, 2008)'
_computing_structure_solution 'ShelXS-1997 (Sheldrick, 2008)'
_diffrn_ambient_temperature 296.15
_diffrn_measured_fraction_theta_full 0.998
_diffrn_measured_fraction_theta_max 0.998
_diffrn_measurement_device_type 'Bruker APEX-II CCD'
_diffrn_measurement_method '\f and \w scans'
_diffrn_radiation_monochromator graphite
_diffrn_radiation_type MoK\a
_diffrn_radiation_wavelength 0.71073
_diffrn_reflns_av_R_equivalents 0.1234
_diffrn_reflns_av_unetI/netI 0.1643
_diffrn_reflns_limit_h_max 20
_diffrn_reflns_limit_h_min -25
_diffrn_reflns_limit_k_max 30
_diffrn_reflns_limit_k_min -30
_diffrn_reflns_limit_l_max 27
_diffrn_reflns_limit_l_min -20
_diffrn_reflns_number 57134
_diffrn_reflns_theta_full 25.00
_diffrn_reflns_theta_max 25.00
_diffrn_reflns_theta_min 1.87
_diffrn_source 'fine-focus sealed tube'
_diffrn_standards_number 0
_exptl_absorpt_coefficient_mu 22.000
_exptl_absorpt_correction_T_max 0.7457
_exptl_absorpt_correction_T_min 0.3737
_exptl_absorpt_correction_type multi-scan
_exptl_absorpt_process_details
;
SADABS-2008/1 (Bruker,2008) was used for absorption correction.
wR2(int) was 0.1385 before and 0.0598 after correction.
The Ratio of minimum to maximum transmission is 0.5011.
The \l/2 correction factor is 0.0015.
;
_exptl_crystal_colour colourless
_exptl_crystal_colour_primary colourless
_exptl_crystal_density_diffrn 3.549
_exptl_crystal_density_method 'not measured'
_exptl_crystal_description block
_exptl_crystal_F_000 10568
_exptl_crystal_preparation 'Magnetic properties, Luminescent'
_exptl_crystal_size_max 0.21
_exptl_crystal_size_mid 0.18
_exptl_crystal_size_min 0.12
_refine_diff_density_max 2.290
_refine_diff_density_min -2.071
_refine_diff_density_rms 0.411
_refine_ls_extinction_method none
_refine_ls_goodness_of_fit_ref 0.971
_refine_ls_hydrogen_treatment constr
_refine_ls_matrix_type full
_refine_ls_number_parameters 1106
_refine_ls_number_reflns 19897
_refine_ls_number_restraints 24
_refine_ls_restrained_S_all 0.971
_refine_ls_R_factor_all 0.1429
_refine_ls_R_factor_gt 0.0572
_refine_ls_shift/su_max 0.001
_refine_ls_shift/su_mean 0.000
_refine_ls_structure_factor_coef Fsqd
_refine_ls_weighting_details 'calc w=1/[\s^2^(Fo^2^)+(0.0573P)^2^+0.0000P] where P=(Fo^2^+2Fc^2^)/3'
_refine_ls_weighting_scheme calc
_refine_ls_wR_factor_gt 0.1167
_refine_ls_wR_factor_ref 0.1490
_reflns_number_gt 10467
_reflns_number_total 19897
_reflns_threshold_expression >2sigma(I)
_cod_data_source_file c5dt01323b2.cif
_cod_data_source_block 1043921
_cod_depositor_comments 'Adding full bibliography for 7035309--7035313.cif.'
_cod_database_code 7035311
_audit_block_doi 10.5517/cc1418wb
_olex2_refinement_description
;
1. Fixed Uiso
 At 1.2 times of:
  All C(H) groups, All C(H,H) groups
2. Uiso/Uaniso restraints and constraints
Uanis(O18) \\sim Ueq, Uanis(C3) \\sim Ueq: with sigma of 0.001 and sigma for
terminal atoms of 0.002
Uanis(C4) \\sim Ueq, Uanis(O47) \\sim Ueq: with sigma of 0.01 and sigma for
terminal atoms of 0.02
3. Others
 Fixed Sof: K3(0.5) K4(0.5) K5(0.5) K6(0.5) K7(0.5) K8(0.5) K9(0.5) K10(0.5)
 K11(0.5) K12(0.5) K13(0.5) K14(0.5) K15(0.5) K16(0.25) K17(0.25) K18(0.25)
 K19(0.25) K20(0.25) K21(0.25) O10W(0.5) O11W(0.5) O12W(0.5) O13W(0.5)
 O14W(0.5) O15W(0.5) O16W(0.5) O17W(0.5) O18W(0.5) O19W(0.5) O20W(0.5)
 O21W(0.5) O22W(0.5) O23W(0.5) O24W(0.5)
 Fixed Uiso: K14(0.14681) K15(0.14093) K21(0.1466) O11W(0.1481) O20W(0.10311)
 O23W(0.12879) O24W(0.11649)
4.a Ternary CH refined with riding coordinates:
 C2(H2)
4.b Secondary CH2 refined with riding coordinates:
 C3(H3A,H3B)
;

loop_
_space_group_symop_id
_space_group_symop_operation_xyz
1 'x, y, z'
2 '-x+1/2, y+1/2, -z+1/2'
3 '-x, -y, -z'
4 'x-1/2, -y-1/2, z-1/2'

loop_
_atom_site_label
_atom_site_type_symbol
_atom_site_fract_x
_atom_site_fract_y
_atom_site_fract_z
_atom_site_U_iso_or_equiv
_atom_site_adp_type
_atom_site_occupancy
_atom_site_calc_flag
_atom_site_refinement_flags_posn
_atom_site_refinement_flags_adp
W1 W 0.66604(6) 0.11275(4) 0.85140(5) 0.0298(3) Uani 1 d . .
W2 W 0.58591(6) 0.01326(4) 0.75395(5) 0.0309(3) Uani 1 d . .
W3 W 0.66345(6) 0.11052(4) 0.70120(5) 0.0351(3) Uani 1 d . .
W4 W 0.42579(6) 0.03369(4) 0.61209(5) 0.0319(3) Uani 1 d . .
W5 W 0.49993(6) 0.13112(5) 0.55807(5) 0.0382(3) Uani 1 d . .
W6 W 0.35200(6) 0.15330(4) 0.58342(5) 0.0333(3) Uani 1 d . .
W7 W 0.58047(6) 0.24275(4) 0.66593(5) 0.0353(3) Uani 1 d . .
W8 W 0.43415(6) 0.26153(4) 0.69492(5) 0.0325(3) Uani 1 d . .
W9 W 0.58814(6) 0.24592(4) 0.81614(5) 0.0308(3) Uani 1 d . .
W10 W 0.53488(5) 0.15857(4) 0.91776(4) 0.0271(3) Uani 1 d . .
W11 W 0.18787(6) -0.00451(4) 0.76575(5) 0.0299(3) Uani 1 d . .
W12 W 0.12274(6) 0.08909(4) 0.64692(5) 0.0331(3) Uani 1 d . .
W13 W 0.01981(6) 0.03413(4) 0.71394(6) 0.0396(3) Uani 1 d . .
W14 W 0.08159(6) 0.22202(4) 0.68771(5) 0.0363(3) Uani 1 d . .
W15 W -0.02485(6) 0.16795(4) 0.75232(6) 0.0421(3) Uani 1 d . .
W16 W 0.10674(6) 0.25122(4) 0.83877(5) 0.0376(3) Uani 1 d . .
W17 W 0.04613(6) 0.06619(5) 0.88065(6) 0.0426(3) Uani 1 d . .
W18 W 0.17621(6) 0.15196(4) 0.96372(5) 0.0385(3) Uani 1 d . .
W19 W 0.21543(6) 0.03050(4) 0.93119(5) 0.0326(3) Uani 1 d . .
Gd1 Gd 0.29705(7) 0.05414(5) 0.70039(5) 0.0277(3) Uani 1 d . .
Gd2 Gd 0.36728(6) 0.06671(5) 0.87469(5) 0.0256(3) Uani 1 d . .
Gd3 Gd 0.27823(7) 0.19540(5) 0.71399(6) 0.0299(3) Uani 1 d . .
As1 As 0.49632(13) 0.13290(9) 0.72801(11) 0.0250(6) Uani 1 d . .
As2 As 0.16603(13) 0.12810(9) 0.80824(12) 0.0278(7) Uani 1 d . .
K1 K 0.7598(4) 0.2337(3) 0.9493(4) 0.075(3) Uani 1 d . .
K2 K 0.5126(6) -0.1054(4) 0.6345(4) 0.115(4) Uani 1 d . .
K3 K 0.0738(7) -0.0766(5) 0.8359(6) 0.056(4) Uiso 0.50 d . .
K4 K 0.4261(8) 0.2877(5) 0.8592(6) 0.060(4) Uiso 0.50 d . .
K5 K 0.1582(8) -0.1134(6) 0.9466(7) 0.074(5) Uiso 0.50 d . .
K6 K 0.5859(8) 0.2363(6) 0.5011(7) 0.074(5) Uiso 0.50 d . .
K7 K 0.1881(9) 0.3448(7) 0.7529(8) 0.087(5) Uiso 0.50 d . .
K8 K 0.5755(11) 0.0030(8) 0.9285(9) 0.108(6) Uiso 0.50 d . .
K9 K 0.4428(9) 0.1734(6) 0.0456(8) 0.080(5) Uiso 0.50 d . .
K10 K 0.2301(9) 0.0237(6) 0.1032(8) 0.084(5) Uiso 0.50 d . .
K11 K 0.7658(13) 0.2292(9) 0.6641(11) 0.141(9) Uiso 0.50 d . .
K12 K 0.6223(10) 0.8647(7) 0.8196(9) 0.096(6) Uiso 0.50 d . .
K13 K 0.9014(13) 0.2126(9) 1.0156(11) 0.141(8) Uiso 0.50 d . .
K14 K 0.6759(14) 0.0748(10) 0.5454(12) 0.147 Uiso 0.50 d . .
K15 K 0.5849(13) -0.0205(9) 0.5748(11) 0.141 Uiso 0.50 d . .
K16 K 0.3540(16) 0.0902(12) 0.0767(14) 0.070(9) Uiso 0.25 d . .
K17 K -0.0775(18) 0.1287(13) 0.5623(16) 0.087(10) Uiso 0.25 d . .
K18 K 0.095(2) 0.1963(16) 0.503(2) 0.120(14) Uiso 0.25 d . .
K19 K 0.125(2) -0.0592(16) 0.585(2) 0.121(15) Uiso 0.25 d . .
K20 K 0.466(2) 0.3856(17) 0.826(2) 0.125(15) Uiso 0.25 d . .
K21 K 0.786(3) 0.2210(19) 0.816(2) 0.147 Uiso 0.25 d . .
O1 O 0.7412(8) 0.1158(7) 0.9211(7) 0.044(5) Uani 1 d . .
O2 O 0.6594(8) 0.0388(6) 0.8312(7) 0.029(4) Uani 1 d . .
O3 O 0.7137(8) 0.1202(6) 0.7905(8) 0.042(5) Uani 1 d . .
O4 O 0.6497(8) 0.1877(6) 0.8350(7) 0.027(4) Uani 1 d . .
O5 O 0.5988(8) 0.1139(6) 0.8806(7) 0.033(5) Uani 1 d . .
O6 O 0.5809(8) 0.1034(6) 0.7460(6) 0.026(4) Uani 1 d . .
O7 O 0.6102(10) -0.0533(7) 0.7593(9) 0.051(6) Uani 1 d . .
O8 O 0.5248(9) 0.0161(6) 0.7865(7) 0.038(5) Uani 1 d . .
O9 O 0.6510(9) 0.0384(6) 0.7124(7) 0.039(5) Uani 1 d . .
O10 O 0.5173(8) 0.0142(6) 0.6682(7) 0.028(4) Uani 1 d . .
O11 O 0.7316(9) 0.1097(7) 0.6784(8) 0.047(5) Uani 1 d . .
O12 O 0.5877(9) 0.1098(6) 0.6200(7) 0.037(5) Uani 1 d . .
O13 O 0.6438(9) 0.1870(6) 0.6968(7) 0.037(5) Uani 1 d . .
O14 O 0.3984(9) -0.0258(6) 0.5719(7) 0.040(5) Uani 1 d . .
O15 O 0.3906(8) 0.0341(6) 0.6713(7) 0.033(5) Uani 1 d . .
O16 O 0.4685(10) 0.0620(6) 0.5524(7) 0.048(6) Uani 1 d . .
O17 O 0.3481(8) 0.0809(6) 0.5586(7) 0.033(4) Uani 1 d . .
O18 O 0.4616(8) 0.1190(5) 0.6451(6) 0.023(4) Uani 1 d . U
O19 O 0.5185(11) 0.1357(8) 0.4910(8) 0.059(6) Uani 1 d . .
O20 O 0.4111(8) 0.1577(5) 0.5305(7) 0.032(5) Uani 1 d . .
O21 O 0.5313(9) 0.2008(6) 0.5950(7) 0.034(5) Uani 1 d . .
O22 O 0.2768(10) 0.1747(7) 0.5204(8) 0.060(7) Uani 1 d . .
O23 O 0.3260(9) 0.1375(6) 0.6481(7) 0.032(5) Uani 1 d . .
O24 O 0.3929(8) 0.2193(6) 0.6183(7) 0.035(5) Uani 1 d . .
O25 O 0.6236(9) 0.2833(7) 0.6347(8) 0.048(5) Uani 1 d . .
O26 O 0.5028(9) 0.2836(6) 0.6570(7) 0.033(5) Uani 1 d . .
O27 O 0.6215(9) 0.2699(6) 0.7553(7) 0.037(5) Uani 1 d . .
O28 O 0.5207(8) 0.1991(6) 0.7230(7) 0.032(5) Uani 1 d . .
O29 O 0.3854(10) 0.3198(6) 0.6747(8) 0.047(6) Uani 1 d . .
O30 O 0.3926(9) 0.2231(6) 0.7333(7) 0.039(5) Uani 1 d . .
O31 O 0.5059(8) 0.2856(6) 0.7751(7) 0.028(4) Uani 1 d . .
O32 O 0.6324(9) 0.2875(6) 0.8785(8) 0.047(6) Uani 1 d . .
O33 O 0.5366(8) 0.2047(6) 0.8516(7) 0.027(4) Uani 1 d . .
O34 O 0.4970(9) 0.2023(7) 0.9519(7) 0.042(5) Uani 1 d . .
O35 O 0.4669(8) 0.1130(6) 0.8803(7) 0.033(5) Uani 1 d . .
O36 O 0.6363(9) 0.1922(6) 0.9691(8) 0.042(6) Uani 1 d . .
O37 O 0.5755(9) 0.1113(6) 0.9895(7) 0.035(5) Uani 1 d . .
O38 O 0.7358(9) 0.1813(7) 1.0520(8) 0.053(6) Uani 1 d . .
O39 O 0.6210(9) 0.0236(6) 1.0963(8) 0.038(5) Uani 1 d . .
O40 O 0.6082(10) 0.0748(7) 1.1716(9) 0.054(6) Uani 1 d . .
O41 O 0.2162(9) -0.0677(6) 0.7595(8) 0.045(5) Uani 1 d . .
O42 O 0.2692(8) 0.0340(6) 0.7901(7) 0.027(4) Uani 1 d . .
O43 O 0.1734(8) 0.0216(6) 0.6789(7) 0.029(4) Uani 1 d . .
O44 O 0.0878(8) -0.0204(6) 0.7295(8) 0.043(5) Uani 1 d . .
O45 O 0.1879(8) -0.0038(6) 0.8482(7) 0.030(4) Uani 1 d . .
O46 O 0.1275(8) 0.0771(6) 0.7514(7) 0.031(5) Uani 1 d . .
O47 O 0.1110(9) 0.0857(6) 0.5680(7) 0.042(5) Uani 1 d . U
O48 O 0.2106(8) 0.1189(6) 0.6827(7) 0.030(4) Uani 1 d . .
O49 O 0.0399(9) 0.0502(7) 0.6411(8) 0.048(6) Uani 1 d . .
O50 O 0.0763(9) 0.1527(6) 0.6489(8) 0.048(6) Uani 1 d . .
O51 O -0.0529(10) -0.0036(7) 0.6779(10) 0.063(6) Uani 1 d . .
O52 O -0.0154(9) 0.1028(6) 0.7096(8) 0.047(6) Uani 1 d . .
O53 O 0.0327(9) 0.0306(6) 0.7995(8) 0.041(5) Uani 1 d . .
O54 O 0.0576(11) 0.2622(7) 0.6211(8) 0.063(7) Uani 1 d . .
O55 O -0.0129(8) 0.2024(6) 0.6835(7) 0.034(5) Uani 1 d . .
O56 O 0.1729(8) 0.2188(6) 0.7158(7) 0.034(5) Uani 1 d . .
O57 O 0.0789(8) 0.2733(6) 0.7490(8) 0.036(5) Uani 1 d . .
O58 O 0.0968(9) 0.1751(6) 0.7801(7) 0.040(5) Uani 1 d . .
O59 O -0.1143(9) 0.1702(7) 0.7277(9) 0.054(6) Uani 1 d . .
O60 O 0.0040(9) 0.2270(6) 0.8036(8) 0.047(5) Uani 1 d . .
O61 O -0.0016(9) 0.1221(6) 0.8252(8) 0.045(5) Uani 1 d . .
O62 O 0.0902(10) 0.3093(6) 0.8717(9) 0.050(6) Uani 1 d . .
O63 O 0.1939(10) 0.2531(6) 0.8511(8) 0.042(5) Uani 1 d . .
O64 O 0.1167(9) 0.2045(6) 0.9084(8) 0.040(5) Uani 1 d . .
O65 O -0.0204(11) 0.0402(7) 0.8964(10) 0.062(6) Uani 1 d . .
O66 O 0.0833(9) 0.1125(6) 0.9477(8) 0.046(5) Uani 1 d . .
O67 O 0.1151(9) 0.0154(6) 0.9187(8) 0.039(5) Uani 1 d . .
O68 O 0.1486(8) 0.1014(6) 0.8731(7) 0.032(4) Uani 1 d . .
O69 O 0.1842(10) 0.1775(7) 1.0367(8) 0.051(6) Uani 1 d . .
O70 O 0.2499(9) 0.1712(6) 0.9532(7) 0.038(5) Uani 1 d . .
O71 O 0.2112(9) 0.0810(6) 0.9929(7) 0.035(5) Uani 1 d . .
O72 O 0.2526(10) -0.0206(6) 0.9828(9) 0.052(6) Uani 1 d . .
O73 O 0.2863(9) 0.0605(6) 0.9196(7) 0.033(5) Uani 1 d . .
O74 O 0.3432(8) 0.1229(6) 0.7783(6) 0.024(4) Uani 1 d . .
C1 C 0.6745(14) 0.1668(10) 1.0190(13) 0.040(8) Uani 1 d . .
C2 C 0.6433(14) 0.1162(12) 1.0328(12) 0.056(10) Uani 1 d . .
H2 H 0.6695 0.0862 1.0273 0.067 Uiso 1 calc R .
C3 C 0.6494(13) 0.1167(9) 1.1010(10) 0.030(6) Uani 1 d . U
H3A H 0.6974 0.1218 1.1282 0.036 Uiso 1 calc R .
H3B H 0.6243 0.1470 1.1066 0.036 Uiso 1 calc R .
C4 C 0.6245(13) 0.0697(10) 1.1235(13) 0.033(7) Uani 1 d . U
O1W O 0.2972(9) -0.0418(6) 0.6874(8) 0.044(5) Uiso 1 d . .
O2W O 0.2420(9) 0.0413(6) 0.5844(8) 0.042(5) Uiso 1 d . .
O3W O 0.4020(8) 0.0207(6) 0.7960(7) 0.033(4) Uiso 1 d . .
O4W O 0.4547(8) 0.0595(6) 0.9850(7) 0.035(4) Uiso 1 d . .
O5W O 0.3542(9) 0.1522(6) 0.9184(8) 0.042(5) Uiso 1 d . .
O6W O 0.2770(9) 0.2939(7) 0.7107(8) 0.046(5) Uiso 1 d . .
O7W O 0.3028(9) 0.2258(6) 0.8221(7) 0.035(4) Uiso 1 d . .
O8W O 0.2175(10) 0.2229(7) 0.6047(8) 0.051(5) Uiso 1 d . .
O9W O 0.4317(17) -0.0857(12) 0.7045(14) 0.134(11) Uiso 1 d . .
O10W O 0.3080(19) 0.3480(13) 0.8729(16) 0.049(10) Uiso 0.50 d . .
O11W O 0.996(4) 0.357(3) 0.702(3) 0.148 Uiso 0.50 d . .
O12W O 0.5891(19) -0.1858(14) 0.7223(17) 0.051(10) Uiso 0.50 d . .
O13W O 0.871(2) 0.2738(15) 0.6219(18) 0.065(12) Uiso 0.50 d . .
O14W O 0.2993(19) 0.2804(14) 0.9784(16) 0.051(10) Uiso 0.50 d . .
O15W O 0.647(3) 0.381(2) 0.957(3) 0.14(2) Uiso 0.50 d . .
O16W O 0.292(4) -0.102(2) 0.573(3) 0.15(2) Uiso 0.50 d . .
O17W O 0.856(3) 0.113(2) 0.838(3) 0.13(2) Uiso 0.50 d . .
O18W O 0.830(4) 0.076(3) 0.641(3) 0.16(3) Uiso 0.50 d . .
O19W O 0.746(2) 0.8636(15) 0.8386(18) 0.063(12) Uiso 0.50 d . .
O20W O 0.707(3) -0.048(2) 0.678(2) 0.103 Uiso 0.50 d . .
O21W O 0.343(3) 0.183(2) 0.402(3) 0.117(19) Uiso 0.50 d . .
O22W O 0.105(3) -0.043(2) 1.024(2) 0.110(18) Uiso 0.50 d . .
O23W O 0.998(4) 0.365(3) 0.674(3) 0.129 Uiso 0.50 d . .
O24W O -0.020(3) 0.198(2) 0.494(3) 0.116 Uiso 0.50 d . .
Li1 Li 0.774(5) 0.846(3) 0.722(4) 0.13(3) Uiso 1 d . .

loop_
_atom_site_aniso_label
_atom_site_aniso_U_11
_atom_site_aniso_U_22
_atom_site_aniso_U_33
_atom_site_aniso_U_23
_atom_site_aniso_U_13
_atom_site_aniso_U_12
W1 0.0238(7) 0.0328(6) 0.0282(6) 0.0011(5) 0.0050(5) -0.0002(5)
W2 0.0279(7) 0.0312(6) 0.0321(6) -0.0006(5) 0.0100(5) 0.0006(5)
W3 0.0292(7) 0.0430(7) 0.0352(6) 0.0004(5) 0.0147(5) -0.0011(6)
W4 0.0306(7) 0.0373(6) 0.0258(6) -0.0025(5) 0.0087(5) -0.0033(5)
W5 0.0377(8) 0.0488(7) 0.0278(6) 0.0026(5) 0.0124(5) -0.0039(6)
W6 0.0289(7) 0.0410(7) 0.0241(6) 0.0066(5) 0.0039(5) -0.0014(5)
W7 0.0341(7) 0.0388(7) 0.0340(6) 0.0066(5) 0.0144(5) -0.0046(6)
W8 0.0291(7) 0.0291(6) 0.0366(6) 0.0088(5) 0.0099(5) 0.0011(5)
W9 0.0308(7) 0.0279(6) 0.0312(6) 0.0013(5) 0.0091(5) -0.0049(5)
W10 0.0257(6) 0.0294(6) 0.0228(5) 0.0003(4) 0.0058(4) -0.0033(5)
W11 0.0239(7) 0.0277(6) 0.0348(6) -0.0003(5) 0.0078(5) -0.0021(5)
W12 0.0230(7) 0.0354(6) 0.0313(6) -0.0002(5) 0.0001(5) -0.0014(5)
W13 0.0229(7) 0.0358(7) 0.0537(8) 0.0000(5) 0.0080(5) -0.0033(5)
W14 0.0273(7) 0.0329(6) 0.0415(7) 0.0083(5) 0.0056(5) 0.0049(5)
W15 0.0253(7) 0.0383(7) 0.0608(8) 0.0065(6) 0.0147(6) 0.0048(6)
W16 0.0369(8) 0.0298(6) 0.0467(7) 0.0037(5) 0.0169(5) 0.0059(5)
W17 0.0339(8) 0.0418(7) 0.0594(8) 0.0098(6) 0.0261(6) 0.0044(6)
W18 0.0440(8) 0.0373(7) 0.0395(7) 0.0025(5) 0.0222(6) 0.0100(6)
W19 0.0331(7) 0.0310(6) 0.0380(6) 0.0069(5) 0.0183(5) 0.0048(5)
Gd1 0.0253(8) 0.0302(7) 0.0235(6) 0.0004(5) 0.0050(5) -0.0005(6)
Gd2 0.0225(8) 0.0275(7) 0.0228(6) 0.0020(5) 0.0046(5) -0.0002(6)
Gd3 0.0256(8) 0.0276(7) 0.0311(7) 0.0047(5) 0.0051(6) 0.0016(6)
As1 0.0233(15) 0.0236(13) 0.0234(13) 0.0020(10) 0.0040(11) -0.0012(12)
As2 0.0227(16) 0.0265(14) 0.0328(14) 0.0043(11) 0.0094(12) 0.0014(12)
K1 0.064(6) 0.076(5) 0.079(6) -0.009(4) 0.022(4) -0.013(4)
K2 0.155(10) 0.109(8) 0.073(6) -0.016(5) 0.036(6) -0.006(7)
O1 0.024(11) 0.056(12) 0.033(10) 0.006(8) -0.009(8) -0.008(9)
O2 0.025(10) 0.032(10) 0.030(9) -0.010(7) 0.009(8) -0.004(8)
O3 0.021(11) 0.035(10) 0.051(11) 0.010(8) -0.007(8) -0.012(8)
O4 0.022(10) 0.030(9) 0.028(9) 0.010(7) 0.010(7) -0.012(8)
O5 0.036(11) 0.036(10) 0.020(9) -0.004(7) 0.003(8) -0.009(9)
O6 0.026(10) 0.033(9) 0.017(8) 0.004(7) 0.005(7) 0.005(8)
O7 0.043(13) 0.044(12) 0.066(13) 0.005(10) 0.021(10) 0.004(10)
O8 0.043(12) 0.032(10) 0.025(9) -0.003(7) -0.004(8) 0.009(9)
O9 0.031(12) 0.034(10) 0.042(11) -0.006(8) 0.004(8) 0.016(9)
O10 0.022(10) 0.042(10) 0.022(9) -0.006(7) 0.011(7) 0.005(8)
O11 0.044(13) 0.054(12) 0.048(12) 0.011(9) 0.025(9) 0.005(10)
O12 0.040(12) 0.046(11) 0.024(9) 0.000(8) 0.011(8) 0.003(9)
O13 0.041(12) 0.045(11) 0.029(10) 0.013(8) 0.020(8) 0.007(9)
O14 0.034(12) 0.046(11) 0.036(10) -0.011(8) 0.011(8) -0.012(9)
O15 0.035(12) 0.032(10) 0.031(10) 0.010(8) 0.011(8) -0.006(8)
O16 0.058(14) 0.045(11) 0.024(9) -0.012(8) -0.002(9) -0.004(10)
O17 0.032(11) 0.046(11) 0.025(9) 0.005(8) 0.017(8) 0.000(9)
O18 0.023(4) 0.023(4) 0.023(4) 0.0003(10) 0.0091(17) 0.0001(10)
O19 0.075(16) 0.089(16) 0.027(10) -0.011(10) 0.037(10) -0.008(13)
O20 0.033(11) 0.021(9) 0.041(10) 0.002(8) 0.014(8) -0.002(8)
O21 0.045(12) 0.033(10) 0.023(9) 0.004(7) 0.013(8) -0.008(9)
O22 0.041(13) 0.074(14) 0.033(11) 0.022(10) -0.020(9) -0.013(11)
O23 0.054(13) 0.020(9) 0.021(9) 0.006(7) 0.012(8) 0.008(8)
O24 0.033(11) 0.042(10) 0.022(9) 0.013(8) 0.003(8) 0.003(9)
O25 0.040(13) 0.069(13) 0.040(11) 0.004(10) 0.021(9) -0.001(10)
O26 0.042(12) 0.034(10) 0.030(9) -0.004(8) 0.021(8) -0.007(9)
O27 0.033(11) 0.041(11) 0.035(10) 0.010(8) 0.010(8) -0.002(9)
O28 0.021(10) 0.021(9) 0.050(11) 0.004(8) 0.009(8) 0.004(8)
O29 0.053(14) 0.030(10) 0.045(11) 0.011(8) 0.006(10) 0.008(9)
O30 0.032(11) 0.042(11) 0.028(10) 0.007(8) -0.004(8) -0.004(9)
O31 0.040(11) 0.023(9) 0.022(8) 0.003(7) 0.013(8) 0.005(8)
O32 0.041(13) 0.037(11) 0.050(12) -0.008(9) 0.003(9) -0.007(9)
O33 0.028(11) 0.022(9) 0.036(10) 0.001(7) 0.016(8) 0.002(8)
O34 0.042(13) 0.054(12) 0.031(10) 0.020(8) 0.016(9) 0.011(10)
O35 0.025(11) 0.045(11) 0.027(9) 0.004(8) 0.006(8) -0.015(9)
O36 0.031(12) 0.032(10) 0.042(11) 0.002(8) -0.010(9) -0.007(9)
O37 0.034(11) 0.039(10) 0.025(9) 0.013(8) 0.004(8) -0.003(9)
O38 0.031(13) 0.057(13) 0.058(13) 0.009(10) 0.002(10) -0.029(10)
O39 0.060(14) 0.018(9) 0.045(11) 0.007(8) 0.030(9) 0.002(9)
O40 0.058(15) 0.048(12) 0.055(13) -0.011(10) 0.019(11) -0.017(11)
O41 0.041(13) 0.030(10) 0.054(12) 0.003(8) 0.007(9) 0.006(9)
O42 0.021(10) 0.032(9) 0.029(9) -0.005(7) 0.011(7) 0.000(8)
O43 0.026(11) 0.031(9) 0.030(9) 0.000(7) 0.010(8) 0.001(8)
O44 0.021(11) 0.039(11) 0.053(12) -0.001(9) -0.002(8) 0.005(9)
O45 0.027(11) 0.026(9) 0.048(11) 0.002(8) 0.028(8) -0.007(8)
O46 0.020(10) 0.022(9) 0.042(10) 0.007(7) 0.002(8) 0.008(8)
O47 0.045(9) 0.047(8) 0.024(7) 0.005(6) 0.002(6) 0.003(7)
O48 0.022(10) 0.030(9) 0.030(9) 0.007(7) 0.003(7) -0.014(8)
O49 0.049(14) 0.043(11) 0.043(11) -0.017(9) 0.010(10) -0.008(10)
O50 0.041(12) 0.031(10) 0.043(11) 0.014(8) -0.014(9) 0.010(9)
O51 0.043(14) 0.058(13) 0.087(16) 0.012(11) 0.023(11) -0.019(11)
O52 0.037(12) 0.026(10) 0.065(13) 0.004(9) 0.004(10) 0.006(9)
O53 0.037(12) 0.027(10) 0.057(12) 0.020(8) 0.015(9) 0.000(9)
O54 0.091(18) 0.042(12) 0.045(12) 0.021(9) 0.015(11) 0.012(12)
O55 0.014(10) 0.041(10) 0.043(11) 0.007(8) 0.005(8) 0.002(8)
O56 0.025(11) 0.040(10) 0.036(10) 0.008(8) 0.012(8) 0.010(9)
O57 0.032(11) 0.021(9) 0.052(11) 0.000(8) 0.014(9) -0.001(8)
O58 0.045(13) 0.034(10) 0.031(10) 0.020(8) 0.004(9) 0.012(9)
O59 0.015(11) 0.071(14) 0.084(15) 0.005(11) 0.027(10) 0.003(10)
O60 0.031(12) 0.038(11) 0.067(13) 0.011(9) 0.015(9) 0.016(9)
O61 0.041(13) 0.028(10) 0.058(12) 0.009(9) 0.011(9) 0.008(9)
O62 0.046(14) 0.030(10) 0.071(14) 0.004(9) 0.020(10) 0.013(9)
O63 0.056(14) 0.025(10) 0.054(12) -0.002(8) 0.031(10) -0.006(9)
O64 0.056(14) 0.026(9) 0.056(12) -0.005(8) 0.042(10) 0.005(9)
O65 0.070(16) 0.046(12) 0.094(16) 0.033(11) 0.059(13) 0.023(11)
O66 0.042(13) 0.042(11) 0.062(13) 0.006(9) 0.029(10) 0.014(10)
O67 0.028(11) 0.040(11) 0.053(12) 0.008(9) 0.018(9) 0.001(9)
O68 0.036(11) 0.035(10) 0.029(9) 0.004(8) 0.018(8) 0.008(8)
O69 0.073(16) 0.054(12) 0.036(11) -0.004(9) 0.033(10) 0.011(11)
O70 0.053(13) 0.041(11) 0.029(10) 0.000(8) 0.025(9) -0.003(10)
O71 0.050(13) 0.031(10) 0.033(10) 0.016(8) 0.027(9) 0.014(9)
O72 0.066(15) 0.017(9) 0.081(14) 0.012(9) 0.038(11) 0.015(9)
O73 0.038(12) 0.031(10) 0.028(9) 0.011(7) 0.011(8) 0.020(9)
O74 0.020(10) 0.033(9) 0.020(8) 0.004(7) 0.009(7) 0.009(8)
C1 0.021(17) 0.041(17) 0.054(19) -0.009(14) 0.008(14) -0.014(14)
C2 0.035(19) 0.09(2) 0.029(16) 0.021(15) -0.005(13) -0.018(17)
C3 0.030(6) 0.030(6) 0.030(6) 0.0002(10) 0.012(2) -0.0003(10)
C4 0.027(10) 0.039(10) 0.033(9) 0.009(8) 0.011(8) -0.002(8)

loop_
_atom_type_symbol
_atom_type_description
_atom_type_scat_dispersion_real
_atom_type_scat_dispersion_imag
_atom_type_scat_source
C C 0.0033 0.0016 'International Tables Vol C Tables 4.2.6.8 and 6.1.1.4'
H H 0.0000 0.0000 'International Tables Vol C Tables 4.2.6.8 and 6.1.1.4'
O O 0.0106 0.0060 'International Tables Vol C Tables 4.2.6.8 and 6.1.1.4'
As As 0.0499 2.0058 'International Tables Vol C Tables 4.2.6.8 and 6.1.1.4'
Gd Gd -0.1653 3.9035 'International Tables Vol C Tables 4.2.6.8 and 6.1.1.4'
W W -0.8490 6.8722 'International Tables Vol C Tables 4.2.6.8 and 6.1.1.4'
K K 0.2009 0.2494 'International Tables Vol C Tables 4.2.6.8 and 6.1.1.4'
Li Li -0.0003 0.0001 'International Tables Vol C Tables 4.2.6.8 and 6.1.1.4'

loop_
_geom_angle_atom_site_label_1
_geom_angle_atom_site_label_2
_geom_angle_atom_site_label_3
_geom_angle
_geom_angle_site_symmetry_1
_geom_angle_site_symmetry_3
K1 W1 K10 115.6(3) . 3_656
K1 W1 K21 49.6(7) . .
K10 W1 K21 108.7(8) 3_656 .
O1 W1 K1 50.4(6) . .
O1 W1 K10 66.1(6) . 3_656
O1 W1 K21 74.7(9) . .
O1 W1 O2 102.5(7) . .
O1 W1 O3 96.1(8) . .
O1 W1 O4 99.2(7) . .
O1 W1 O5 103.1(8) . .
O1 W1 O6 167.5(8) . .
O2 W1 K1 152.6(4) . .
O2 W1 K10 37.0(5) . 3_656
O2 W1 K21 127.7(9) . .
O2 W1 O3 86.3(7) . .
O2 W1 O4 156.5(6) . .
O2 W1 O6 72.9(5) . .
O3 W1 K1 92.5(5) . .
O3 W1 K10 83.8(5) . 3_656
O3 W1 K21 43.7(9) . .
O3 W1 O6 72.3(6) . .
O4 W1 K1 49.1(4) . .
O4 W1 K10 158.9(5) . 3_656
O4 W1 K21 51.0(9) . .
O4 W1 O3 82.8(7) . .
O4 W1 O6 84.0(5) . .
O5 W1 K1 94.1(5) . .
O5 W1 K10 110.5(6) . 3_656
O5 W1 K21 135.6(9) . .
O5 W1 O2 96.4(7) . .
O5 W1 O3 159.5(6) . .
O5 W1 O4 87.0(7) . .
O5 W1 O6 89.1(6) . .
O6 W1 K1 132.6(4) . .
O6 W1 K10 107.1(4) . 3_656
O6 W1 K21 98.7(8) . .
K2 W2 K8 118.0(3) . .
K2 W2 K10 111.7(3) . 3_656
K2 W2 K12 60.6(3) . 1_545
K8 W2 K10 66.5(4) . 3_656
K12 W2 K8 69.6(4) 1_545 .
K12 W2 K10 60.2(3) 1_545 3_656
O2 W2 K2 146.8(5) . .
O2 W2 K8 57.6(6) . .
O2 W2 K10 35.1(5) . 3_656
O2 W2 K12 90.3(5) . 1_545
O2 W2 O6 74.7(5) . .
O2 W2 O9 82.9(7) . .
O6 W2 K2 135.4(4) . .
O6 W2 K8 97.0(5) . .
O6 W2 K10 107.0(4) . 3_656
O6 W2 K12 164.0(4) . 1_545
O7 W2 K2 48.6(6) . .
O7 W2 K8 89.8(7) . .
O7 W2 K10 64.1(6) . 3_656
O7 W2 K12 20.5(7) . 1_545
O7 W2 O2 98.6(7) . .
O7 W2 O6 165.5(8) . .
O7 W2 O9 95.9(8) . .
O7 W2 O10 99.5(7) . .
O8 W2 K2 99.9(5) . .
O8 W2 K8 41.2(5) . .
O8 W2 K10 107.6(5) . 3_656
O8 W2 K12 86.9(6) . 1_545
O8 W2 O2 93.4(7) . .
O8 W2 O6 88.4(7) . .
O8 W2 O7 104.9(9) . .
O8 W2 O9 159.2(7) . .
O8 W2 O10 92.6(7) . .
O9 W2 K2 94.1(5) . .
O9 W2 K8 140.4(5) . .
O9 W2 K10 81.0(5) . 3_656
O9 W2 K12 113.6(5) . 1_545
O9 W2 O6 70.8(6) . .
O10 W2 K2 51.1(5) . .
O10 W2 K8 133.4(6) . .
O10 W2 K10 156.4(5) . 3_656
O10 W2 K12 110.4(5) . 1_545
O10 W2 O2 158.7(7) . .
O10 W2 O6 85.1(6) . .
O10 W2 O9 84.3(7) . .
K11 W3 K21 49.3(8) . .
K14 W3 K11 74.9(5) . .
K14 W3 K21 121.3(9) . .
O3 W3 K11 90.5(6) . .
O3 W3 K14 145.3(7) . .
O3 W3 K21 42.8(9) . .
O3 W3 O6 75.0(7) . .
O3 W3 O12 159.8(8) . .
O3 W3 O13 87.0(6) . .
O6 W3 K11 135.0(5) . .
O6 W3 K14 136.7(5) . .
O6 W3 K21 99.6(9) . .
O9 W3 K11 151.7(7) . .
O9 W3 K14 87.6(7) . .
O9 W3 K21 132.7(8) . .
O9 W3 O3 91.6(7) . .
O9 W3 O6 72.5(7) . .
O9 W3 O12 90.9(7) . .
O9 W3 O13 157.6(8) . .
O11 W3 K11 49.9(7) . .
O11 W3 K14 48.4(7) . .
O11 W3 K21 78.7(10) . .
O11 W3 O3 98.3(8) . .
O11 W3 O6 170.9(6) . .
O11 W3 O9 102.0(8) . .
O11 W3 O12 100.8(8) . .
O11 W3 O13 100.4(8) . .
O12 W3 K11 96.7(6) . .
O12 W3 K14 54.8(7) . .
O12 W3 K21 136.0(8) . .
O12 W3 O6 86.7(6) . .
O12 W3 O13 83.1(7) . .
O13 W3 K11 50.7(7) . .
O13 W3 K14 106.1(6) . .
O13 W3 K21 54.4(8) . .
O13 W3 O6 85.5(6) . .
K2 W4 K15 48.1(4) . .
O10 W4 K2 52.0(5) . .
O10 W4 K15 49.3(6) . .
O10 W4 O16 87.0(7) . .
O10 W4 O17 158.0(7) . .
O10 W4 O18 84.7(6) . .
O14 W4 K2 48.0(5) . .
O14 W4 K15 74.0(7) . .
O14 W4 O10 99.8(7) . .
O14 W4 O15 104.8(8) . .
O14 W4 O16 95.5(7) . .
O14 W4 O17 99.9(7) . .
O14 W4 O18 167.9(7) . .
O15 W4 K2 102.6(5) . .
O15 W4 K15 142.6(6) . .
O15 W4 O10 95.8(7) . .
O15 W4 O16 158.7(7) . .
O15 W4 O17 88.6(7) . .
O15 W4 O18 85.8(6) . .
O16 W4 K2 95.8(5) . .
O16 W4 K15 49.8(6) . .
O16 W4 O18 73.4(6) . .
O17 W4 K2 147.6(5) . .
O17 W4 K15 128.8(6) . .
O17 W4 O16 81.4(7) . .
O17 W4 O18 74.1(6) . .
O18 W4 K2 136.2(4) . .
O18 W4 K15 101.3(5) . .
K6 W5 K14 69.5(4) . .
K6 W5 K15 111.8(4) . 3_656
K15 W5 K14 81.4(5) 3_656 .
O12 W5 K6 89.9(6) . .
O12 W5 K14 46.5(6) . .
O12 W5 K15 112.3(6) . 3_656
O12 W5 O18 83.9(6) . .
O12 W5 O21 82.5(7) . .
O16 W5 K6 149.1(7) . .
O16 W5 K14 88.5(7) . .
O16 W5 K15 41.0(6) . 3_656
O16 W5 O12 90.0(7) . .
O16 W5 O18 73.5(7) . .
O16 W5 O21 158.7(7) . .
O18 W5 K6 137.2(4) . .
O18 W5 K14 127.6(5) . .
O18 W5 K15 109.7(5) . 3_656
O19 W5 K6 48.3(7) . .
O19 W5 K14 55.6(8) . .
O19 W5 K15 64.2(8) . 3_656
O19 W5 O12 100.7(9) . .
O19 W5 O16 101.5(9) . .
O19 W5 O18 173.3(7) . .
O19 W5 O20 102.8(9) . .
O19 W5 O21 99.5(8) . .
O20 W5 K6 100.6(5) . .
O20 W5 K14 157.9(6) . .
O20 W5 K15 84.5(6) . 3_656
O20 W5 O12 155.5(7) . .
O20 W5 O16 92.0(7) . .
O20 W5 O18 73.3(6) . .
O20 W5 O21 86.8(7) . .
O21 W5 K6 51.4(6) . .
O21 W5 K14 100.5(6) . .
O21 W5 K15 159.1(5) . 3_656
O21 W5 O18 85.8(6) . .
K13 W6 K1 40.6(4) 4_565 4_565
O17 W6 K1 119.9(4) . 4_565
O17 W6 K13 133.1(6) . 4_565
O17 W6 O18 75.0(6) . .
O17 W6 O20 81.1(7) . .
O18 W6 K1 140.9(4) . 4_565
O18 W6 K13 101.6(5) . 4_565
O20 W6 K1 75.0(4) . 4_565
O20 W6 K13 54.7(5) . 4_565
O20 W6 O18 72.1(6) . .
O22 W6 K1 32.7(6) . 4_565
O22 W6 K13 73.2(7) . 4_565
O22 W6 O17 97.6(8) . .
O22 W6 O18 164.5(8) . .
O22 W6 O20 93.5(9) . .
O22 W6 O23 105.9(9) . .
O22 W6 O24 100.8(7) . .
O23 W6 K1 124.1(5) . 4_565
O23 W6 K13 134.8(6) . 4_565
O23 W6 O17 92.0(7) . .
O23 W6 O18 88.2(6) . .
O23 W6 O20 160.2(6) . .
O23 W6 O24 94.9(7) . .
O24 W6 K1 72.7(4) . 4_565
O24 W6 K13 43.9(6) . 4_565
O24 W6 O17 157.7(7) . .
O24 W6 O18 84.1(6) . .
O24 W6 O20 85.4(7) . .
K6 W7 K11 64.9(4) . .
O13 W7 K6 92.7(6) . .
O13 W7 K11 51.4(6) . .
O13 W7 O27 85.2(7) . .
O13 W7 O28 84.0(6) . .
O21 W7 K6 48.9(6) . .
O21 W7 K11 99.1(7) . .
O21 W7 O13 88.2(7) . .
O21 W7 O26 93.1(7) . .
O21 W7 O27 161.5(7) . .
O21 W7 O28 88.6(6) . .
O25 W7 K6 52.2(6) . .
O25 W7 K11 49.9(7) . .
O25 W7 O13 101.2(8) . .
O25 W7 O21 100.8(8) . .
O25 W7 O26 101.8(8) . .
O25 W7 O27 97.4(8) . .
O25 W7 O28 169.3(7) . .
O26 W7 K6 106.0(5) . .
O26 W7 K11 150.7(6) . .
O26 W7 O13 156.3(7) . .
O26 W7 O27 86.2(7) . .
O26 W7 O28 72.4(6) . .
O27 W7 K6 148.6(6) . .
O27 W7 K11 90.2(6) . .
O27 W7 O28 73.5(6) . .
O28 W7 K6 137.5(4) . .
O28 W7 K11 134.1(5) . .
K4 W8 K13 157.3(4) . 4_565
O24 W8 K4 142.3(6) . .
O24 W8 K13 47.2(6) . 4_565
O24 W8 O26 85.0(7) . .
O24 W8 O28 84.3(6) . .
O24 W8 O31 157.3(7) . .
O26 W8 K4 132.2(5) . .
O26 W8 K13 51.4(6) . 4_565
O26 W8 O28 72.0(6) . .
O28 W8 K4 100.1(5) . .
O28 W8 K13 101.7(6) . 4_565
O29 W8 K4 82.4(6) . .
O29 W8 K13 74.8(7) . 4_565
O29 W8 O24 102.5(7) . .
O29 W8 O26 95.5(8) . .
O29 W8 O28 165.5(8) . .
O29 W8 O31 98.2(7) . .
O30 W8 K4 52.8(6) . .
O30 W8 K13 133.8(6) . 4_565
O30 W8 O24 90.3(7) . .
O30 W8 O26 160.3(7) . .
O30 W8 O28 88.5(7) . .
O30 W8 O29 104.2(9) . .
O30 W8 O31 93.5(7) . .
O31 W8 K4 49.6(6) . .
O31 W8 K13 132.7(6) . 4_565
O31 W8 O26 83.9(7) . .
O31 W8 O28 73.5(6) . .
K1 W9 K4 117.9(2) . .
O4 W9 K1 52.4(4) . .
O4 W9 K4 135.6(5) . .
O4 W9 O28 86.0(5) . .
O4 W9 O31 158.7(6) . .
O27 W9 K1 96.1(5) . .
O27 W9 K4 133.3(5) . .
O27 W9 O4 90.1(7) . .
O27 W9 O28 76.5(6) . .
O27 W9 O31 89.8(7) . .
O27 W9 O33 158.5(6) . .
O28 W9 K1 138.1(4) . .
O28 W9 K4 94.7(5) . .
O31 W9 K1 148.7(4) . .
O31 W9 K4 44.6(5) . .
O31 W9 O28 73.2(6) . .
O32 W9 K1 48.4(6) . .
O32 W9 K4 82.9(7) . .
O32 W9 O4 100.8(7) . .
O32 W9 O27 99.9(8) . .
O32 W9 O28 172.4(6) . .
O32 W9 O31 100.3(7) . .
O32 W9 O33 101.6(8) . .
O33 W9 K1 98.1(4) . .
O33 W9 K4 50.6(5) . .
O33 W9 O4 85.9(6) . .
O33 W9 O28 82.2(6) . .
O33 W9 O31 86.5(7) . .
K4 W10 K8 157.2(3) . .
K4 W10 K9 77.9(3) . 1_556
K8 W10 K9 101.2(4) . 1_556
O5 W10 K4 132.2(5) . .
O5 W10 K8 50.4(5) . .
O5 W10 K9 149.7(5) . 1_556
O5 W10 O36 77.6(6) . .
O33 W10 K4 53.9(5) . .
O33 W10 K8 125.3(6) . .
O33 W10 K9 131.4(5) . 1_556
O33 W10 O5 78.9(6) . .
O33 W10 O36 82.5(6) . .
O33 W10 O37 154.5(7) . .
O34 W10 K4 45.8(5) . .
O34 W10 K8 136.9(7) . .
O34 W10 K9 35.7(6) . 1_556
O34 W10 O5 169.1(7) . .
O34 W10 O33 96.7(7) . .
O34 W10 O35 102.0(8) . .
O34 W10 O36 92.0(8) . .
O34 W10 O37 98.5(7) . .
O35 W10 K4 97.2(6) . .
O35 W10 K8 60.3(6) . .
O35 W10 K9 83.5(6) . 1_556
O35 W10 O5 88.8(7) . .
O35 W10 O33 106.1(6) . .
O35 W10 O36 162.4(7) . .
O35 W10 O37 90.7(7) . .
O36 W10 K4 100.2(5) . .
O36 W10 K8 102.2(5) . .
O36 W10 K9 102.6(6) . 1_556
O37 W10 K4 144.3(6) . .
O37 W10 K8 47.8(6) . .
O37 W10 K9 68.4(6) . 1_556
O37 W10 O5 82.5(7) . .
O37 W10 O36 76.7(6) . .
Gd1 W11 K3 176.5(2) . .
Gd1 W11 K19 74.0(7) . .
K3 W11 K19 104.5(7) . .
O41 W11 Gd1 93.1(7) . .
O41 W11 K3 83.4(7) . .
O41 W11 K19 65.6(8) . .
O41 W11 O42 101.8(8) . .
O41 W11 O43 98.6(8) . .
O41 W11 O44 96.9(8) . .
O41 W11 O45 103.0(8) . .
O41 W11 O46 166.5(6) . .
O42 W11 Gd1 39.4(5) . .
O42 W11 K3 141.3(5) . .
O42 W11 K19 112.6(8) . .
O42 W11 O43 83.7(6) . .
O42 W11 O44 159.7(6) . .
O42 W11 O45 93.1(7) . .
O42 W11 O46 88.0(6) . .
O43 W11 Gd1 46.6(5) . .
O43 W11 K3 134.0(5) . .
O43 W11 K19 40.7(7) . .
O43 W11 O46 73.0(6) . .
O44 W11 Gd1 132.3(5) . .
O44 W11 K3 48.6(5) . .
O44 W11 K19 68.3(9) . .
O44 W11 O43 85.8(7) . .
O44 W11 O46 72.3(6) . .
O45 W11 Gd1 132.3(5) . .
O45 W11 K3 48.9(5) . .
O45 W11 K19 153.2(8) . .
O45 W11 O43 158.3(6) . .
O45 W11 O44 90.3(7) . .
O45 W11 O46 85.5(6) . .
O46 W11 Gd1 88.6(4) . .
O46 W11 K3 94.8(5) . .
O46 W11 K19 102.2(7) . .
Gd1 W12 K17 172.5(5) . .
Gd1 W12 K18 104.4(7) . .
Gd1 W12 K19 74.5(6) . .
K17 W12 K18 69.9(8) . .
K19 W12 K17 102.5(8) . .
K19 W12 K18 110.9(9) . .
O43 W12 Gd1 47.0(5) . .
O43 W12 K17 134.4(7) . .
O43 W12 K18 138.3(8) . .
O43 W12 K19 41.4(7) . .
O43 W12 O46 73.4(6) . .
O46 W12 Gd1 89.3(4) . .
O46 W12 K17 98.1(7) . .
O46 W12 K18 145.4(7) . .
O46 W12 K19 103.3(7) . .
O47 W12 Gd1 93.2(6) . .
O47 W12 K17 79.3(8) . .
O47 W12 K18 44.2(8) . .
O47 W12 K19 66.7(8) . .
O47 W12 O43 100.3(7) . .
O47 W12 O46 168.4(7) . .
O47 W12 O48 101.1(8) . .
O47 W12 O49 98.1(8) . .
O47 W12 O50 101.6(8) . .
O48 W12 Gd1 39.1(5) . .
O48 W12 K17 141.6(7) . .
O48 W12 K18 83.6(7) . .
O48 W12 K19 112.9(8) . .
O48 W12 O43 83.7(6) . .
O48 W12 O46 88.0(6) . .
O48 W12 O49 159.5(7) . .
O48 W12 O50 94.4(7) . .
O49 W12 Gd1 132.8(5) . .
O49 W12 K17 49.8(7) . .
O49 W12 K18 115.5(8) . .
O49 W12 K19 68.6(9) . .
O49 W12 O43 85.9(7) . .
O49 W12 O46 72.1(6) . .
O50 W12 Gd1 133.4(5) . .
O50 W12 K17 49.1(7) . .
O50 W12 K18 62.7(9) . .
O50 W12 K19 151.6(8) . .
O50 W12 O43 158.0(7) . .
O50 W12 O46 84.6(7) . .
O50 W12 O49 88.7(8) . .
K3 W13 K17 166.0(5) . .
K3 W13 K20 55.4(7) . 2_546
K20 W13 K17 115.4(8) 2_546 .
O44 W13 K3 49.0(6) . .
O44 W13 K17 132.7(8) . .
O44 W13 K20 39.9(8) . 2_546
O44 W13 O46 74.0(6) . .
O46 W13 K3 96.0(4) . .
O46 W13 K17 97.6(6) . .
O46 W13 K20 112.4(8) . 2_546
O49 W13 K3 133.6(6) . .
O49 W13 K17 48.8(8) . .
O49 W13 K20 86.6(9) . 2_546
O49 W13 O44 85.0(8) . .
O49 W13 O46 73.1(6) . .
O51 W13 K3 84.0(7) . .
O51 W13 K17 82.0(8) . .
O51 W13 K20 59.0(10) . 2_546
O51 W13 O44 98.5(8) . .
O51 W13 O46 169.4(9) . .
O51 W13 O49 99.2(9) . .
O51 W13 O52 103.4(8) . .
O51 W13 O53 102.3(9) . .
O52 W13 K3 136.2(6) . .
O52 W13 K17 49.3(7) . .
O52 W13 K20 160.5(8) . 2_546
O52 W13 O44 157.9(7) . .
O52 W13 O46 83.9(6) . .
O52 W13 O49 88.5(8) . .
O53 W13 K3 47.0(5) . .
O53 W13 K17 137.8(7) . .
O53 W13 K20 101.8(8) . 2_546
O53 W13 O44 88.7(7) . .
O53 W13 O46 85.1(7) . .
O53 W13 O49 158.2(7) . .
O53 W13 O52 89.6(8) . .
O50 W14 K7 147.0(7) . .
O50 W14 O55 82.8(8) . .
O50 W14 O58 85.1(7) . .
O54 W14 K7 77.7(7) . .
O54 W14 O50 100.7(8) . .
O54 W14 O55 99.1(9) . .
O54 W14 O56 104.4(9) . .
O54 W14 O57 99.1(8) . .
O54 W14 O58 169.5(9) . .
O55 W14 K7 130.1(6) . .
O55 W14 O58 72.7(6) . .
O56 W14 K7 60.2(6) . .
O56 W14 O50 89.2(7) . .
O56 W14 O55 156.2(7) . .
O56 W14 O57 95.8(7) . .
O56 W14 O58 84.3(7) . .
O57 W14 K7 48.7(6) . .
O57 W14 O50 157.7(8) . .
O57 W14 O55 84.0(7) . .
O57 W14 O58 73.8(6) . .
O58 W14 K7 102.3(5) . .
O52 W15 O58 83.8(7) . .
O55 W15 O52 84.6(7) . .
O55 W15 O58 73.2(6) . .
O55 W15 O61 156.9(8) . .
O59 W15 O52 99.9(8) . .
O59 W15 O55 101.1(8) . .
O59 W15 O58 173.1(7) . .
O59 W15 O60 103.0(8) . .
O59 W15 O61 100.2(9) . .
O60 W15 O52 157.0(7) . .
O60 W15 O55 91.9(8) . .
O60 W15 O58 73.5(7) . .
O60 W15 O61 91.9(7) . .
O61 W15 O52 83.0(7) . .
O61 W15 O58 86.0(7) . .
K7 W16 K6 131.6(3) . 4_566
O57 W16 K6 149.4(5) . 4_566
O57 W16 K7 46.7(5) . .
O57 W16 O58 73.4(6) . .
O57 W16 O60 80.8(7) . .
O58 W16 K6 126.7(5) . 4_566
O58 W16 K7 100.2(5) . .
O60 W16 K6 84.7(6) . 4_566
O60 W16 K7 125.6(5) . .
O60 W16 O58 71.6(7) . .
O62 W16 K6 53.9(7) . 4_566
O62 W16 K7 84.4(7) . .
O62 W16 O57 100.2(7) . .
O62 W16 O58 164.5(7) . .
O62 W16 O60 93.7(8) . .
O62 W16 O64 98.1(8) . .
O63 W16 K6 110.1(6) . 4_566
O63 W16 K7 54.6(6) . .
O63 W16 O57 91.6(8) . .
O63 W16 O58 88.2(7) . .
O63 W16 O60 159.7(7) . .
O63 W16 O62 106.3(8) . .
O63 W16 O64 96.5(8) . .
O64 W16 K6 44.4(5) . 4_566
O64 W16 K7 150.0(6) . .
O64 W16 O57 157.0(6) . .
O64 W16 O58 85.4(6) . .
O64 W16 O60 84.3(7) . .
O53 W17 K3 46.1(5) . .
O53 W17 O68 84.7(6) . .
O61 W17 K3 128.1(6) . .
O61 W17 O53 82.7(7) . .
O61 W17 O68 86.1(7) . .
O65 W17 K3 85.1(7) . .
O65 W17 O53 101.0(9) . .
O65 W17 O61 99.4(8) . .
O65 W17 O66 101.0(10) . .
O65 W17 O67 100.8(8) . .
O65 W17 O68 172.5(8) . .
O66 W17 K3 139.1(5) . .
O66 W17 O53 157.9(8) . .
O66 W17 O61 91.2(7) . .
O66 W17 O67 92.9(7) . .
O66 W17 O68 73.7(7) . .
O67 W17 K3 46.5(5) . .
O67 W17 O53 85.6(7) . .
O67 W17 O61 158.3(9) . .
O67 W17 O68 74.6(6) . .
O68 W17 K3 95.6(4) . .
K6 W18 K16 126.6(5) 4_566 1_556
O64 W18 K6 50.1(6) . 4_566
O64 W18 K16 155.8(7) . 1_556
O64 W18 O66 83.8(7) . .
O64 W18 O68 85.7(6) . .
O64 W18 O71 157.0(7) . .
O66 W18 K6 83.0(5) . 4_566
O66 W18 K16 120.4(6) . 1_556
O66 W18 O68 71.7(7) . .
O68 W18 K6 131.4(4) . 4_566
O68 W18 K16 102.0(6) . 1_556
O69 W18 K6 50.0(6) . 4_566
O69 W18 K16 79.0(8) . 1_556
O69 W18 O64 99.5(8) . .
O69 W18 O66 94.7(9) . .
O69 W18 O68 164.9(8) . .
O69 W18 O71 97.7(7) . .
O70 W18 K6 112.7(6) . 4_566
O70 W18 K16 61.9(7) . 1_556
O70 W18 O64 96.0(8) . .
O70 W18 O66 159.3(7) . .
O70 W18 O68 87.7(7) . .
O70 W18 O69 105.7(9) . .
O70 W18 O71 93.8(8) . .
O71 W18 K6 141.8(6) . 4_566
O71 W18 K16 43.8(7) . 1_556
O71 W18 O66 79.8(7) . .
O71 W18 O68 73.9(6) . .
K5 W19 K3 38.9(3) . .
K10 W19 K3 105.9(3) 1_556 .
K10 W19 K5 76.7(3) 1_556 .
K16 W19 K3 155.3(5) 1_556 .
K16 W19 K5 117.1(5) 1_556 .
K16 W19 K10 52.4(6) 1_556 1_556
O45 W19 K3 45.0(5) . .
O45 W19 K5 71.6(5) . .
O45 W19 K10 148.2(5) . 1_556
O45 W19 K16 149.9(7) . 1_556
O45 W19 O67 83.2(7) . .
O45 W19 O68 84.7(6) . .
O67 W19 K3 44.6(5) . .
O67 W19 K5 60.1(5) . .
O67 W19 K10 78.6(5) . 1_556
O67 W19 K16 126.7(7) . 1_556
O67 W19 O68 73.0(6) . .
O68 W19 K3 93.3(4) . .
O68 W19 K5 128.9(5) . .
O68 W19 K10 113.9(5) . 1_556
O68 W19 K16 106.1(6) . 1_556
O71 W19 K3 127.7(6) . .
O71 W19 K5 116.9(5) . .
O71 W19 K10 44.7(5) . 1_556
O71 W19 K16 48.1(7) . 1_556
O71 W19 O45 157.0(6) . .
O71 W19 O67 83.6(7) . .
O71 W19 O68 73.5(6) . .
O72 W19 K3 84.5(6) . .
O72 W19 K5 46.2(7) . .
O72 W19 K10 55.2(7) . 1_556
O72 W19 K16 73.3(7) . 1_556
O72 W19 O45 102.2(8) . .
O72 W19 O67 97.1(8) . .
O72 W19 O68 167.3(8) . .
O72 W19 O71 98.0(7) . .
O72 W19 O73 103.9(8) . .
O73 W19 K3 134.4(5) . .
O73 W19 K5 135.9(5) . .
O73 W19 K10 115.7(5) . 1_556
O73 W19 K16 63.6(7) . 1_556
O73 W19 O45 89.8(7) . .
O73 W19 O67 158.9(6) . .
O73 W19 O68 86.6(6) . .
O73 W19 O71 95.9(7) . .
W11 Gd1 Gd3 105.68(5) . .
W12 Gd1 W11 59.06(4) . .
W12 Gd1 Gd3 69.24(4) . .
O15 Gd1 W11 141.3(4) . .
O15 Gd1 W12 146.2(3) . .
O15 Gd1 Gd3 111.5(4) . .
O15 Gd1 O23 71.2(5) . .
O15 Gd1 O42 134.6(5) . .
O15 Gd1 O43 139.9(5) . .
O15 Gd1 O48 140.4(5) . .
O15 Gd1 O74 102.8(5) . .
O15 Gd1 O1W 73.3(6) . .
O15 Gd1 O2W 76.4(6) . .
O15 Gd1 O3W 68.4(5) . .
O23 Gd1 W11 147.4(4) . .
O23 Gd1 W12 92.0(4) . .
O23 Gd1 Gd3 45.0(4) . .
O42 Gd1 W11 29.5(3) . .
O42 Gd1 W12 77.3(4) . .
O42 Gd1 Gd3 93.8(4) . .
O42 Gd1 O23 137.9(5) . .
O42 Gd1 O43 62.0(5) . .
O42 Gd1 O74 71.8(5) . .
O42 Gd1 O1W 84.4(6) . .
O42 Gd1 O2W 136.1(6) . .
O42 Gd1 O3W 67.6(5) . .
O43 Gd1 W11 34.0(3) . .
O43 Gd1 W12 34.4(3) . .
O43 Gd1 Gd3 101.3(3) . .
O43 Gd1 O23 124.6(5) . .
O48 Gd1 W11 77.3(4) . .
O48 Gd1 W12 29.9(3) . .
O48 Gd1 Gd3 39.4(3) . .
O48 Gd1 O23 70.2(5) . .
O48 Gd1 O42 82.3(5) . .
O48 Gd1 O43 62.6(5) . .
O48 Gd1 O74 71.7(5) . .
O48 Gd1 O1W 134.9(5) . .
O48 Gd1 O2W 84.3(5) . .
O48 Gd1 O3W 136.4(5) . .
O74 Gd1 W11 97.9(4) . .
O74 Gd1 W12 98.1(4) . .
O74 Gd1 Gd3 41.3(3) . .
O74 Gd1 O23 69.6(5) . .
O74 Gd1 O43 117.2(5) . .
O74 Gd1 O1W 142.1(5) . .
O74 Gd1 O2W 140.8(5) . .
O74 Gd1 O3W 69.3(5) . .
O1W Gd1 W11 70.3(5) . .
O1W Gd1 W12 105.0(4) . .
O1W Gd1 Gd3 174.3(4) . .
O1W Gd1 O23 137.5(6) . .
O1W Gd1 O43 73.1(6) . .
O1W Gd1 O2W 76.2(5) . .
O1W Gd1 O3W 74.5(5) . .
O2W Gd1 W11 106.7(4) . .
O2W Gd1 W12 70.6(4) . .
O2W Gd1 Gd3 101.6(4) . .
O2W Gd1 O23 73.3(5) . .
O2W Gd1 O43 74.7(6) . .
O2W Gd1 O3W 139.2(6) . .
O3W Gd1 W11 89.3(4) . .
O3W Gd1 W12 144.9(4) . .
O3W Gd1 Gd3 109.9(3) . .
O3W Gd1 O23 112.2(5) . .
O3W Gd1 O43 121.6(5) . .
Gd1 Gd2 K8 151.3(2) . 3_657
Gd1 Gd2 K8 102.1(3) . .
Gd1 Gd2 K9 147.9(2) . 1_556
K8 Gd2 K8 74.1(5) . 3_657
K8 Gd2 K9 90.1(3) . 1_556
K9 Gd2 K8 60.5(3) 1_556 3_657
O35 Gd2 Gd1 94.4(4) . .
O35 Gd2 K8 104.6(4) . 3_657
O35 Gd2 K8 52.9(5) . .
O35 Gd2 K9 69.3(5) . 1_556
O35 Gd2 O39 118.1(6) . 3_657
O35 Gd2 O74 68.7(5) . .
O35 Gd2 O3W 76.6(6) . .
O35 Gd2 O4W 71.8(5) . .
O35 Gd2 O5W 77.0(6) . .
O39 Gd2 Gd1 99.9(4) 3_657 .
O39 Gd2 K8 52.2(5) 3_657 3_657
O39 Gd2 K8 65.2(5) 3_657 .
O39 Gd2 K9 112.1(4) 3_657 1_556
O39 Gd2 O74 139.5(5) 3_657 .
O39 Gd2 O3W 73.7(6) 3_657 .
O39 Gd2 O4W 72.0(5) 3_657 .
O39 Gd2 O5W 139.4(6) 3_657 .
O42 Gd2 Gd1 39.6(4) . .
O42 Gd2 K8 124.2(5) . .
O42 Gd2 K8 118.9(5) . 3_657
O42 Gd2 K9 145.3(5) . 1_556
O42 Gd2 O35 134.0(5) . .
O42 Gd2 O39 81.4(5) . 3_657
O42 Gd2 O74 70.7(5) . .
O42 Gd2 O3W 69.7(5) . .
O42 Gd2 O4W 150.6(5) . .
O42 Gd2 O5W 116.3(5) . .
O73 Gd2 Gd1 114.7(4) . .
O73 Gd2 K8 59.5(4) . 3_657
O73 Gd2 K8 133.0(4) . .
O73 Gd2 K9 74.3(5) . 1_556
O73 Gd2 O35 143.3(6) . .
O73 Gd2 O39 80.0(6) . 3_657
O73 Gd2 O42 77.1(6) . .
O73 Gd2 O74 119.7(5) . .
O73 Gd2 O3W 139.9(5) . .
O73 Gd2 O4W 86.0(5) . .
O73 Gd2 O5W 70.2(6) . .
O74 Gd2 Gd1 40.6(3) . .
O74 Gd2 K8 107.2(5) . .
O74 Gd2 K8 168.0(4) . 3_657
O74 Gd2 K9 107.5(4) . 1_556
O3W Gd2 Gd1 44.2(3) . .
O3W Gd2 K8 58.9(4) . .
O3W Gd2 K8 119.6(4) . 3_657
O3W Gd2 K9 143.8(4) . 1_556
O3W Gd2 O74 69.4(5) . .
O3W Gd2 O4W 112.9(5) . .
O4W Gd2 Gd1 156.7(4) . .
O4W Gd2 K8 54.6(5) . .
O4W Gd2 K8 32.8(5) . 3_657
O4W Gd2 K9 44.9(4) . 1_556
O4W Gd2 O74 138.6(5) . .
O5W Gd2 Gd1 117.1(4) . .
O5W Gd2 K8 88.4(5) . 3_657
O5W Gd2 K8 118.2(5) . .
O5W Gd2 K9 34.0(4) . 1_556
O5W Gd2 O74 80.6(5) . .
O5W Gd2 O3W 145.5(6) . .
O5W Gd2 O4W 79.0(5) . .
Gd1 Gd3 K4 122.55(19) . .
Gd1 Gd3 K7 157.0(3) . .
K4 Gd3 K7 67.6(3) . .
O23 Gd3 Gd1 46.0(3) . .
O23 Gd3 K4 115.8(4) . .
O23 Gd3 K7 153.1(4) . .
O30 Gd3 Gd1 99.9(4) . .
O30 Gd3 K4 46.6(5) . .
O30 Gd3 K7 100.9(5) . .
O30 Gd3 O23 71.3(6) . .
O30 Gd3 O74 79.6(5) . .
O30 Gd3 O6W 73.0(6) . .
O30 Gd3 O7W 85.3(6) . .
O30 Gd3 O8W 101.4(6) . .
O48 Gd3 Gd1 39.8(4) . .
O48 Gd3 K4 149.8(4) . .
O48 Gd3 K7 120.4(5) . .
O48 Gd3 O23 71.2(6) . .
O48 Gd3 O30 138.7(6) . .
O48 Gd3 O74 71.9(5) . .
O48 Gd3 O6W 145.0(6) . .
O48 Gd3 O7W 115.7(6) . .
O48 Gd3 O8W 84.9(5) . .
O56 Gd3 Gd1 113.1(4) . .
O56 Gd3 K4 105.1(4) . .
O56 Gd3 K7 45.2(5) . .
O56 Gd3 O23 138.9(5) . .
O56 Gd3 O30 146.0(6) . .
O56 Gd3 O48 75.3(6) . .
O56 Gd3 O74 120.3(6) . .
O56 Gd3 O6W 75.2(6) . .
O56 Gd3 O7W 74.2(6) . .
O56 Gd3 O8W 79.5(6) . .
O74 Gd3 Gd1 41.1(3) . .
O74 Gd3 K4 82.9(4) . .
O74 Gd3 K7 135.0(4) . .
O74 Gd3 O23 70.2(5) . .
O74 Gd3 O6W 140.8(5) . .
O74 Gd3 O7W 77.3(5) . .
O74 Gd3 O8W 142.4(6) . .
O6W Gd3 Gd1 169.7(5) . .
O6W Gd3 K4 57.9(4) . .
O6W Gd3 K7 32.8(5) . .
O6W Gd3 O23 123.8(6) . .
O7W Gd3 Gd1 114.3(4) . .
O7W Gd3 K4 40.2(5) . .
O7W Gd3 K7 58.1(4) . .
O7W Gd3 O23 142.6(5) . .
O7W Gd3 O6W 73.1(5) . .
O8W Gd3 Gd1 103.2(4) . .
O8W Gd3 K4 125.2(5) . .
O8W Gd3 K7 82.2(5) . .
O8W Gd3 O23 74.5(6) . .
O8W Gd3 O6W 71.7(6) . .
O8W Gd3 O7W 140.3(6) . .
O18 As1 O6 96.8(7) . .
O28 As1 O6 97.0(7) . .
O28 As1 O18 97.4(7) . .
O46 As2 O58 98.4(7) . .
O46 As2 O68 98.3(7) . .
O68 As2 O58 98.5(8) . .
W9 K1 K5 129.1(3) . 3_657
K13 K1 W9 160.4(6) . .
K13 K1 K5 52.4(6) . 3_657
K13 K1 K21 87.4(11) . .
K13 K1 O1 87.1(6) . .
K13 K1 O4 134.2(7) . .
K13 K1 O32 161.9(7) . .
K13 K1 O36 130.5(7) . .
K13 K1 O38 87.7(7) . .
K13 K1 C1 107.7(7) . .
K13 K1 O21W 72.7(11) . 4_666
K21 K1 W9 73.4(9) . .
K21 K1 K5 107.1(9) . 3_657
O1 K1 W9 84.6(3) . .
O1 K1 K5 48.8(4) . 3_657
O1 K1 K21 76.4(9) . .
O1 K1 C1 63.0(6) . .
O1 K1 O21W 128.4(12) . 4_666
O4 K1 W9 30.5(3) . .
O4 K1 K5 103.9(4) . 3_657
O4 K1 K21 60.5(9) . .
O4 K1 O1 55.8(4) . .
O4 K1 O36 64.4(5) . .
O4 K1 C1 80.5(6) . .
O4 K1 O21W 107.9(10) . 4_666
O22 K1 W9 105.7(4) 4_666 .
O22 K1 K5 112.3(5) 4_666 3_657
O22 K1 K13 88.6(6) 4_666 .
O22 K1 K21 126.0(10) 4_666 .
O22 K1 O1 156.9(6) 4_666 .
O22 K1 O4 136.1(5) 4_666 .
O22 K1 O32 79.1(5) 4_666 .
O22 K1 O36 97.4(6) 4_666 .
O22 K1 O38 86.4(6) 4_666 .
O22 K1 C1 96.9(7) 4_666 .
O22 K1 O21W 71.2(12) 4_666 4_666
O32 K1 W9 26.6(3) . .
O32 K1 K5 145.1(5) . 3_657
O32 K1 K21 89.0(10) . .
O32 K1 O1 109.3(5) . .
O32 K1 O4 57.0(5) . .
O32 K1 O36 65.1(5) . .
O32 K1 O38 104.7(6) . .
O32 K1 C1 87.2(7) . .
O32 K1 O21W 90.5(11) . 4_666
O36 K1 W9 61.8(3) . .
O36 K1 K5 80.5(4) . 3_657
O36 K1 K21 124.6(10) . .
O36 K1 O1 68.8(5) . .
O36 K1 C1 22.9(5) . .
O36 K1 O21W 155.0(11) . 4_666
O38 K1 W9 106.1(4) . .
O38 K1 K5 46.7(5) . 3_657
O38 K1 K21 147.1(10) . .
O38 K1 O1 70.8(5) . .
O38 K1 O4 101.9(5) . .
O38 K1 O36 44.3(5) . .
O38 K1 C1 22.5(5) . .
O38 K1 O21W 150.2(11) . 4_666
C1 K1 W9 84.1(5) . .
C1 K1 K5 59.4(6) . 3_657
C1 K1 K21 135.2(10) . .
O21W K1 W9 98.9(10) 4_666 .
O21W K1 K5 124.3(11) 4_666 3_657
O21W K1 K21 56.3(13) 4_666 .
O21W K1 C1 168.2(12) 4_666 .
W2 K2 K6 175.7(4) . 3_656
W2 K2 K12 60.6(3) . 1_545
W4 K2 W2 55.98(13) . .
W4 K2 K6 120.9(3) . 3_656
W4 K2 K12 110.9(3) . 1_545
K12 K2 K6 120.7(4) 1_545 3_656
K15 K2 W2 70.1(5) . .
K15 K2 W4 67.4(5) . .
K15 K2 K6 111.8(5) . 3_656
K15 K2 K12 113.3(6) . 1_545
O7 K2 W2 25.3(3) . .
O7 K2 W4 81.0(4) . .
O7 K2 K6 157.1(5) . 3_656
O7 K2 K12 37.6(4) . 1_545
O7 K2 K15 81.3(6) . .
O7 K2 O10 53.9(4) . .
O10 K2 W2 28.7(3) . .
O10 K2 W4 28.9(3) . .
O10 K2 K6 148.8(4) . 3_656
O10 K2 K12 88.6(4) . 1_545
O10 K2 K15 58.7(6) . .
O14 K2 W2 81.0(3) . .
O14 K2 W4 25.2(3) . .
O14 K2 K6 95.7(4) . 3_656
O14 K2 K12 130.3(5) . 1_545
O14 K2 K15 77.0(6) . .
O14 K2 O7 105.7(5) . .
O14 K2 O10 54.1(4) . .
O19 K2 W2 142.4(5) 3_656 .
O19 K2 W4 101.7(5) 3_656 .
O19 K2 K6 38.9(5) 3_656 3_656
O19 K2 K12 146.8(6) 3_656 1_545
O19 K2 K15 73.2(6) 3_656 .
O19 K2 O7 150.7(7) 3_656 .
O19 K2 O10 119.6(6) 3_656 .
O19 K2 O14 82.7(6) 3_656 .
O19 K2 O62 82.9(6) 3_656 2_546
O19 K2 O9W 133.2(9) 3_656 .
O19 K2 O12W 111.3(9) 3_656 .
O62 K2 W2 131.2(5) 2_546 .
O62 K2 W4 110.5(5) 2_546 .
O62 K2 K6 45.9(5) 2_546 3_656
O62 K2 K12 91.3(5) 2_546 1_545
O62 K2 K15 154.6(6) 2_546 .
O62 K2 O7 123.9(6) 2_546 .
O62 K2 O10 131.4(6) 2_546 .
O62 K2 O14 91.9(6) 2_546 .
O9W K2 W2 68.4(6) . .
O9W K2 W4 63.7(6) . .
O9W K2 K6 107.9(7) . 3_656
O9W K2 K12 70.3(7) . 1_545
O9W K2 K15 127.9(8) . .
O9W K2 O7 74.5(8) . .
O9W K2 O10 69.7(7) . .
O9W K2 O14 66.6(7) . .
O9W K2 O62 64.6(8) . 2_546
O9W K2 O12W 91.8(11) . .
O12W K2 W2 95.7(7) . .
O12W K2 W4 147.0(8) . .
O12W K2 K6 86.4(7) . 3_656
O12W K2 K12 36.6(8) . 1_545
O12W K2 K15 122.6(10) . .
O12W K2 O7 70.8(8) . .
O12W K2 O10 124.3(8) . .
O12W K2 O14 157.9(10) . .
O12W K2 O62 73.8(9) . 2_546
W11 K3 W17 81.2(3) . .
W11 K3 W19 56.3(2) . .
W11 K3 K13 137.4(5) . 3_657
W13 K3 W11 53.08(19) . .
W13 K3 W17 57.90(19) . .
W13 K3 W19 81.0(3) . .
W13 K3 K13 169.5(5) . 3_657
W17 K3 W19 51.45(16) . .
W17 K3 K13 118.8(5) . 3_657
W19 K3 K13 104.8(4) . 3_657
K5 K3 W11 105.7(6) . .
K5 K3 W13 149.6(6) . .
K5 K3 W17 101.2(5) . .
K5 K3 W19 68.7(4) . .
K5 K3 K13 37.5(5) . 3_657
K5 K3 K20 134.0(9) . 2_546
K5 K3 O29 68.6(6) . 2_546
K5 K3 O44 136.1(8) . .
K5 K3 O45 84.8(6) . .
K5 K3 O53 128.9(7) . .
K5 K3 O67 75.1(6) . .
K20 K3 W11 68.4(8) 2_546 .
K20 K3 W13 63.9(7) 2_546 .
K20 K3 W17 121.5(8) 2_546 .
K20 K3 W19 124.7(9) 2_546 .
K20 K3 K13 117.3(8) 2_546 3_657
O29 K3 W11 98.5(6) 2_546 .
O29 K3 W13 130.1(6) 2_546 .
O29 K3 W17 169.4(5) 2_546 .
O29 K3 W19 119.7(5) 2_546 .
O29 K3 K13 54.8(6) 2_546 3_657
O29 K3 K20 67.5(8) 2_546 2_546
O29 K3 O44 104.6(7) 2_546 .
O29 K3 O45 109.2(7) 2_546 .
O29 K3 O53 158.3(8) 2_546 .
O29 K3 O67 141.4(6) 2_546 .
O44 K3 W11 30.6(3) . .
O44 K3 W13 29.7(4) . .
O44 K3 W17 80.6(4) . .
O44 K3 W19 79.9(4) . .
O44 K3 K13 158.8(7) . 3_657
O44 K3 K20 48.3(8) . 2_546
O44 K3 O45 55.5(5) . .
O45 K3 W11 28.7(3) . .
O45 K3 W13 67.0(4) . .
O45 K3 W17 65.8(4) . .
O45 K3 W19 27.9(3) . .
O45 K3 K13 122.0(5) . 3_657
O45 K3 K20 97.0(9) . 2_546
O53 K3 W11 66.1(5) . .
O53 K3 W13 28.3(4) . .
O53 K3 W17 29.7(4) . .
O53 K3 W19 65.9(4) . .
O53 K3 K13 146.7(7) . 3_657
O53 K3 K20 91.8(8) . 2_546
O53 K3 O44 54.3(6) . .
O53 K3 O45 65.1(5) . .
O53 K3 O67 53.9(5) . .
O67 K3 W11 79.1(5) . .
O67 K3 W13 79.2(4) . .
O67 K3 W17 28.0(3) . .
O67 K3 W19 29.7(4) . .
O67 K3 K13 101.4(5) . 3_657
O67 K3 K20 140.7(9) . 2_546
O67 K3 O44 92.7(6) . .
O67 K3 O45 54.0(5) . .
W8 K4 W9 50.3(2) . .
W8 K4 W10 87.0(3) . .
W10 K4 W9 55.1(2) . .
K18 K4 W8 118.4(9) 4_666 .
K18 K4 W9 69.2(8) 4_666 .
K18 K4 W10 64.5(7) 4_666 .
K20 K4 W8 76.2(10) . .
K20 K4 W9 78.2(11) . .
K20 K4 W10 129.1(11) . .
K20 K4 K18 81.9(11) . 4_666
K20 K4 O30 101.5(11) . .
K20 K4 O31 62.9(11) . .
K20 K4 O33 105.4(12) . .
K20 K4 O34 135.1(11) . .
K20 K4 O7W 137.4(10) . .
K20 K4 O10W 85.8(13) . .
K20 K4 O24W 98.3(15) . 4_666
O30 K4 W8 26.4(4) . .
O30 K4 W9 63.4(4) . .
O30 K4 W10 76.7(4) . .
O30 K4 K18 130.3(9) . 4_666
O30 K4 O33 61.0(5) . .
O31 K4 W8 29.9(3) . .
O31 K4 W9 26.5(3) . .
O31 K4 W10 78.7(4) . .
O31 K4 K18 89.2(9) . 4_666
O31 K4 O30 52.3(5) . .
O31 K4 O33 49.7(5) . .
O31 K4 O10W 139.4(9) . .
O33 K4 W8 61.8(4) . .
O33 K4 W9 27.4(3) . .
O33 K4 W10 29.1(3) . .
O33 K4 K18 70.2(8) . 4_666
O34 K4 W8 111.3(5) . .
O34 K4 W9 75.3(5) . .
O34 K4 W10 24.4(4) . .
O34 K4 K18 54.9(7) . 4_666
O34 K4 O30 98.1(6) . .
O34 K4 O31 100.9(6) . .
O34 K4 O33 52.1(5) . .
O34 K4 O10W 119.7(9) . .
O7W K4 W8 89.8(5) . .
O7W K4 W9 122.6(6) . .
O7W K4 W10 89.1(5) . .
O7W K4 K18 138.3(9) . 4_666
O7W K4 O30 65.7(6) . .
O7W K4 O31 118.0(6) . .
O7W K4 O33 102.6(6) . .
O7W K4 O34 87.5(6) . .
O7W K4 O10W 67.8(8) . .
O7W K4 O24W 108.5(14) . 4_666
O10W K4 W8 122.1(8) . .
O10W K4 W9 163.6(8) . .
O10W K4 W10 141.1(9) . .
O10W K4 K18 112.6(10) . 4_666
O10W K4 O30 117.1(8) . .
O10W K4 O33 168.8(9) . .
O24W K4 W8 156.3(13) 4_666 .
O24W K4 W9 106.2(13) 4_666 .
O24W K4 W10 78.7(11) 4_666 .
O24W K4 K18 38.1(15) 4_666 4_666
O24W K4 O30 154.8(12) 4_666 .
O24W K4 O31 127.3(14) 4_666 .
O24W K4 O33 98.7(12) 4_666 .
O24W K4 O34 56.6(12) 4_666 .
O24W K4 O10W 79.7(14) 4_666 .
W19 K5 K10 50.8(3) . 1_556
K1 K5 W19 135.9(4) 3_657 .
K1 K5 K10 100.4(4) 3_657 1_556
K3 K5 W19 72.4(5) . .
K3 K5 K1 148.2(6) . 3_657
K3 K5 K10 110.9(6) . 1_556
K3 K5 K13 111.2(7) . 3_657
K3 K5 O1 160.4(8) . 3_657
K3 K5 O29 58.5(5) . 2_546
K3 K5 O38 117.8(8) . 3_657
K3 K5 O67 56.3(5) . .
K3 K5 O72 96.6(7) . .
K3 K5 O22W 94.8(11) . .
K13 K5 W19 164.4(7) 3_657 .
K13 K5 K1 46.5(5) 3_657 3_657
K13 K5 K10 115.5(7) 3_657 1_556
K13 K5 O67 137.1(8) 3_657 .
O1 K5 W19 89.3(5) 3_657 .
O1 K5 K1 51.4(4) 3_657 3_657
O1 K5 K10 50.0(4) 3_657 1_556
O1 K5 K13 84.5(7) 3_657 3_657
O1 K5 O29 139.3(7) 3_657 2_546
O1 K5 O67 104.3(6) 3_657 .
O1 K5 O72 66.1(6) 3_657 .
O1 K5 O22W 72.3(11) 3_657 .
O29 K5 W19 115.5(6) 2_546 .
O29 K5 K1 91.3(5) 2_546 3_657
O29 K5 K10 166.3(6) 2_546 1_556
O29 K5 K13 77.8(7) 2_546 3_657
O29 K5 O67 113.6(6) 2_546 .
O38 K5 W19 107.6(6) 3_657 .
O38 K5 K1 48.8(5) 3_657 3_657
O38 K5 K10 114.6(6) 3_657 1_556
O38 K5 K13 84.5(7) 3_657 3_657
O38 K5 O1 73.9(6) 3_657 3_657
O38 K5 O29 68.2(6) 3_657 2_546
O38 K5 O67 138.4(8) 3_657 .
O38 K5 O72 92.3(7) 3_657 .
O38 K5 O22W 146.1(12) 3_657 .
O67 K5 W19 31.8(3) . .
O67 K5 K1 155.0(6) . 3_657
O67 K5 K10 54.7(4) . 1_556
O72 K5 W19 24.6(3) . .
O72 K5 K1 111.4(5) . 3_657
O72 K5 K10 40.3(5) . 1_556
O72 K5 K13 150.1(8) . 3_657
O72 K5 O29 128.3(8) . 2_546
O72 K5 O67 52.5(5) . .
O72 K5 O22W 74.1(12) . .
O22W K5 W19 72.1(11) . .
O22W K5 K1 106.9(11) . 3_657
O22W K5 K10 38.2(11) . 1_556
O22W K5 K13 92.3(13) . 3_657
O22W K5 O29 143.9(12) . 2_546
O22W K5 O67 53.3(11) . .
W5 K6 W7 58.8(3) . .
W5 K6 W16 129.5(4) . 4_665
W5 K6 K11 93.1(5) . .
W5 K6 K13 66.9(4) . 4_565
W7 K6 W16 171.7(5) . 4_665
W7 K6 K11 59.0(4) . .
W7 K6 K13 61.9(4) . 4_565
W16 K6 K11 116.9(6) 4_665 .
W16 K6 K13 119.6(5) 4_665 4_565
W18 K6 W5 173.1(5) 4_665 .
W18 K6 W7 114.3(4) 4_665 .
W18 K6 W16 57.4(3) 4_665 4_665
W18 K6 K11 82.4(5) 4_665 .
W18 K6 K13 110.7(5) 4_665 4_565
K11 K6 K13 119.3(6) . 4_565
O19 K6 W5 26.5(4) . .
O19 K6 W7 85.1(5) . .
O19 K6 W16 103.2(5) . 4_665
O19 K6 W18 160.3(7) . 4_665
O19 K6 K11 106.4(6) . .
O19 K6 K13 80.8(7) . 4_565
O19 K6 O21 57.8(6) . .
O19 K6 O25 110.7(7) . .
O19 K6 O62 78.2(6) . 4_665
O19 K6 O69 164.6(8) . 4_665
O21 K6 W5 31.4(3) . .
O21 K6 W7 28.8(3) . .
O21 K6 W16 159.3(6) . 4_665
O21 K6 W18 141.9(6) . 4_665
O21 K6 K11 79.3(6) . .
O21 K6 K13 53.5(5) . 4_565
O21 K6 O25 54.6(5) . .
O21 K6 O62 136.0(7) . 4_665
O25 K6 W5 84.6(5) . .
O25 K6 W7 25.9(4) . .
O25 K6 W16 145.7(6) . 4_665
O25 K6 W18 88.5(5) . 4_665
O25 K6 K11 48.4(5) . .
O25 K6 K13 72.2(6) . 4_565
O25 K6 O62 164.6(8) . 4_665
O62 K6 W5 104.7(5) 4_665 .
O62 K6 W7 161.3(6) 4_665 .
O62 K6 W16 26.2(3) 4_665 4_665
O62 K6 W18 82.1(5) 4_665 4_665
O62 K6 K11 117.8(7) 4_665 .
O62 K6 K13 122.6(6) 4_665 4_565
O64 K6 W5 155.7(6) 4_665 .
O64 K6 W7 143.9(6) 4_665 .
O64 K6 W16 28.0(4) 4_665 4_665
O64 K6 W18 31.0(4) 4_665 4_665
O64 K6 K11 107.1(7) 4_665 .
O64 K6 K13 112.1(6) 4_665 4_565
O64 K6 O19 130.5(7) 4_665 .
O64 K6 O21 164.5(8) 4_665 .
O64 K6 O25 118.8(7) 4_665 .
O64 K6 O62 54.1(5) 4_665 4_665
O64 K6 O69 58.0(6) 4_665 4_665
O69 K6 W5 146.3(6) 4_665 .
O69 K6 W7 89.0(5) 4_665 .
O69 K6 W16 82.7(5) 4_665 4_665
O69 K6 W18 27.2(4) 4_665 4_665
O69 K6 K11 58.6(5) 4_665 .
O69 K6 K13 108.9(7) 4_665 4_565
O69 K6 O21 117.8(7) 4_665 .
O69 K6 O25 63.2(6) 4_665 .
O69 K6 O62 104.9(7) 4_665 4_665
W14 K7 W16 52.0(2) . .
O40 K7 W14 103.0(6) 4_565 .
O40 K7 W16 120.4(8) 4_565 .
O40 K7 O41 70.4(7) 4_565 2_556
O40 K7 O56 124.0(7) 4_565 .
O40 K7 O57 99.7(8) 4_565 .
O40 K7 O63 146.5(9) 4_565 .
O40 K7 C3 43.6(6) 4_565 4_565
O40 K7 C4 20.1(6) 4_565 4_565
O40 K7 O1W 63.7(6) 4_565 2_556
O40 K7 O10W 132.3(10) 4_565 .
O41 K7 W14 149.8(7) 2_556 .
O41 K7 W16 157.0(6) 2_556 .
O41 K7 O56 132.7(8) 2_556 .
O41 K7 O63 137.7(7) 2_556 .
O41 K7 C3 66.7(6) 2_556 4_565
O41 K7 C4 61.6(6) 2_556 4_565
O41 K7 O1W 54.8(6) 2_556 2_556
O56 K7 W14 27.9(3) . .
O56 K7 W16 61.1(4) . .
O56 K7 C3 93.3(6) . 4_565
O56 K7 C4 114.9(7) . 4_565
O57 K7 W14 29.9(4) . .
O57 K7 W16 29.8(4) . .
O57 K7 O41 170.1(8) . 2_556
O57 K7 O56 52.2(5) . .
O57 K7 O63 51.7(5) . .
O57 K7 C3 106.1(7) . 4_565
O57 K7 C4 108.9(7) . 4_565
O57 K7 O1W 121.9(8) . 2_556
O57 K7 O10W 115.6(10) . .
O63 K7 W14 62.1(4) . .
O63 K7 W16 26.4(4) . .
O63 K7 O56 56.4(5) . .
O63 K7 C3 148.9(7) . 4_565
O63 K7 C4 160.6(8) . 4_565
C3 K7 W14 88.0(5) 4_565 .
C3 K7 W16 135.8(6) 4_565 .
C3 K7 C4 24.7(6) 4_565 4_565
C4 K7 W14 101.9(6) 4_565 .
C4 K7 W16 135.2(7) 4_565 .
O1W K7 W14 150.0(7) 2_556 .
O1W K7 W16 109.3(6) 2_556 .
O1W K7 O56 169.4(8) 2_556 .
O1W K7 O63 113.1(7) 2_556 .
O1W K7 C3 97.1(7) 2_556 4_565
O1W K7 C4 74.8(6) 2_556 4_565
O6W K7 W14 81.7(5) . .
O6W K7 W16 112.6(6) . .
O6W K7 O40 115.1(9) . 4_565
O6W K7 O41 75.4(7) . 2_556
O6W K7 O56 57.5(6) . .
O6W K7 O57 109.6(7) . .
O6W K7 O63 93.3(7) . .
O6W K7 C3 72.7(7) . 4_565
O6W K7 C4 95.0(8) . 4_565
O6W K7 O1W 128.2(8) . 2_556
O6W K7 O10W 83.2(10) . .
O10W K7 W14 123.7(9) . .
O10W K7 W16 86.2(9) . .
O10W K7 O41 73.0(9) . 2_556
O10W K7 O56 103.3(9) . .
O10W K7 O63 65.1(9) . .
O10W K7 C3 136.9(11) . 4_565
O10W K7 C4 133.3(10) . 4_565
O10W K7 O1W 70.4(8) . 2_556
W2 K8 Gd2 153.8(5) . 3_657
W2 K8 Gd2 97.5(4) . .
W2 K8 K9 103.2(5) . 3_656
W2 K8 K10 56.8(4) . 3_656
W2 K8 K12 54.6(4) . 1_545
W10 K8 W2 88.2(4) . .
W10 K8 Gd2 114.3(5) . 3_657
W10 K8 Gd2 57.0(3) . .
W10 K8 K9 161.0(7) . 3_656
W10 K8 K10 108.9(5) . 3_656
W10 K8 K12 142.8(6) . 1_545
Gd2 K8 Gd2 105.9(5) . 3_657
Gd2 K8 K9 105.9(5) . 3_656
Gd2 K8 K9 59.4(3) 3_657 3_656
Gd2 K8 K10 152.9(5) . 3_656
Gd2 K8 K12 122.0(5) . 1_545
Gd2 K8 K12 101.9(4) 3_657 1_545
K9 K8 K12 50.9(4) 3_656 1_545
K10 K8 Gd2 101.1(4) 3_656 3_657
K10 K8 K9 90.0(5) 3_656 3_656
K10 K8 K12 53.0(4) 3_656 1_545
K16 K8 W2 77.5(8) 3_656 .
K16 K8 W10 157.3(11) 3_656 .
K16 K8 Gd2 141.6(9) 3_656 .
K16 K8 Gd2 76.9(8) 3_656 3_657
K16 K8 K9 41.7(8) 3_656 3_656
K16 K8 K10 48.4(8) 3_656 3_656
K16 K8 K12 27.7(7) 3_656 1_545
K16 K8 O5 125.7(11) 3_656 .
K16 K8 O8 91.1(9) 3_656 .
K16 K8 O37 149.3(10) 3_656 .
O5 K8 W2 61.7(5) . .
O5 K8 W10 32.3(4) . .
O5 K8 Gd2 81.1(5) . .
O5 K8 Gd2 132.9(6) . 3_657
O5 K8 K9 164.5(8) . 3_656
O5 K8 K10 78.6(6) . 3_656
O5 K8 K12 113.6(7) . 1_545
O8 K8 W2 22.1(4) . .
O8 K8 W10 81.3(5) . .
O8 K8 Gd2 76.1(5) . .
O8 K8 Gd2 163.0(7) . 3_657
O8 K8 K9 103.7(6) . 3_656
O8 K8 K10 78.9(6) . 3_656
O8 K8 K12 64.3(5) . 1_545
O8 K8 O5 64.0(6) . .
O8 K8 O37 109.0(7) . .
O37 K8 W2 113.2(6) . .
O37 K8 W10 27.8(3) . .
O37 K8 Gd2 67.8(5) . .
O37 K8 Gd2 87.0(5) . 3_657
O37 K8 K9 143.5(8) . 3_656
O37 K8 K10 111.6(7) . 3_656
O37 K8 K12 163.3(8) . 1_545
O37 K8 O5 51.9(5) . .
O4W K8 W2 147.1(7) 3_657 .
O4W K8 W10 120.0(8) 3_657 .
O4W K8 Gd2 28.8(4) 3_657 3_657
O4W K8 Gd2 86.0(6) 3_657 .
O4W K8 K9 45.1(5) 3_657 3_656
O4W K8 K10 120.1(7) 3_657 3_656
O4W K8 K12 95.9(6) 3_657 1_545
O4W K8 K16 79.7(9) 3_657 3_656
O4W K8 O5 150.3(9) 3_657 .
O4W K8 O8 137.8(8) 3_657 .
O4W K8 O37 98.5(8) 3_657 .
W10 K9 Gd2 55.5(2) 1_554 1_554
W10 K9 K8 95.1(4) 1_554 3_656
Gd2 K9 K8 60.1(3) 1_554 3_656
K12 K9 W10 159.5(5) 3_666 1_554
K12 K9 Gd2 114.5(5) 3_666 1_554
K12 K9 K8 65.5(5) 3_666 3_656
K16 K9 W10 126.8(8) . 1_554
K16 K9 Gd2 75.3(6) . 1_554
K16 K9 K8 37.5(7) . 3_656
K16 K9 K12 39.3(7) . 3_666
K16 K9 O4W 69.1(8) . 1_554
K16 K9 O11W 65.3(16) . 4_565
O34 K9 W10 20.4(4) 1_554 1_554
O34 K9 Gd2 67.6(5) 1_554 1_554
O34 K9 K8 115.1(7) 1_554 3_656
O34 K9 K12 177.2(7) 1_554 3_666
O34 K9 K16 142.8(9) 1_554 .
O34 K9 O4W 78.1(6) 1_554 1_554
O34 K9 O11W 141.0(16) 1_554 4_565
O34 K9 O13W 138.0(10) 1_554 4_565
O54 K9 W10 87.6(6) 4_665 1_554
O54 K9 Gd2 142.6(8) 4_665 1_554
O54 K9 K8 125.2(6) 4_665 3_656
O54 K9 K12 98.0(7) 4_665 3_666
O54 K9 K16 134.2(9) 4_665 .
O54 K9 O34 79.4(7) 4_665 1_554
O54 K9 O4W 125.1(8) 4_665 1_554
O54 K9 O11W 69.0(15) 4_665 4_565
O54 K9 O13W 83.9(10) 4_665 4_565
O4W K9 W10 58.7(4) 1_554 1_554
O4W K9 Gd2 32.6(3) 1_554 1_554
O4W K9 K8 37.5(4) 1_554 3_656
O4W K9 K12 102.8(6) 1_554 3_666
O4W K9 O11W 101.5(14) 1_554 4_565
O5W K9 W10 63.8(5) 1_554 1_554
O5W K9 Gd2 29.0(4) 1_554 1_554
O5W K9 K8 83.7(5) 1_554 3_656
O5W K9 K12 117.6(7) 1_554 3_666
O5W K9 K16 83.6(8) 1_554 .
O5W K9 O34 65.2(6) 1_554 1_554
O5W K9 O54 142.2(9) 1_554 4_665
O5W K9 O4W 61.6(5) 1_554 1_554
O5W K9 O11W 148.7(16) 1_554 4_565
O5W K9 O13W 113.4(10) 1_554 4_565
O5W K9 O23W 145.6(16) 1_554 4_565
O11W K9 W10 132.6(15) 4_565 1_554
O11W K9 Gd2 129.6(14) 4_565 1_554
O11W K9 K8 69.6(13) 4_565 3_656
O11W K9 K12 36.3(15) 4_565 3_666
O13W K9 W10 158.4(9) 4_565 1_554
O13W K9 Gd2 132.7(9) 4_565 1_554
O13W K9 K8 106.0(9) 4_565 3_656
O13W K9 K12 42.0(8) 4_565 3_666
O13W K9 K16 71.8(11) 4_565 .
O13W K9 O4W 140.9(10) 4_565 1_554
O13W K9 O11W 61.7(16) 4_565 4_565
O23W K9 W10 125.3(16) 4_565 1_554
O23W K9 Gd2 122.9(15) 4_565 1_554
O23W K9 K8 63.3(15) 4_565 3_656
O23W K9 K12 41.1(16) 4_565 3_666
O23W K9 K16 64.6(17) 4_565 .
O23W K9 O34 136.4(18) 4_565 1_554
O23W K9 O54 70.9(16) 4_565 4_665
O23W K9 O4W 93.5(15) 4_565 1_554
O23W K9 O11W 9(2) 4_565 4_565
O23W K9 O13W 70.1(17) 4_565 4_565
W1 K10 W2 48.93(19) 3_656 3_656
W1 K10 K5 63.1(3) 3_656 1_554
W1 K10 K8 58.0(3) 3_656 3_656
W1 K10 K12 104.0(5) 3_656 3_666
W2 K10 K5 110.8(4) 3_656 1_554
W2 K10 K8 56.7(3) 3_656 3_656
W19 K10 W1 97.0(4) 1_554 3_656
W19 K10 W2 120.2(5) 1_554 3_656
W19 K10 K5 52.5(3) 1_554 1_554
W19 K10 K8 63.6(4) 1_554 3_656
W19 K10 K12 99.0(5) 1_554 3_666
K8 K10 K5 79.3(4) 3_656 1_554
K12 K10 W2 59.1(3) 3_666 3_656
K12 K10 K5 142.7(6) 3_666 1_554
K12 K10 K8 65.3(5) 3_666 3_656
K16 K10 W1 95.6(7) . 3_656
K16 K10 W2 72.3(6) . 3_656
K16 K10 W19 63.3(6) . 1_554
K16 K10 K5 105.9(7) . 1_554
K16 K10 K8 39.0(6) . 3_656
K16 K10 K12 37.8(6) . 3_666
O2 K10 W1 25.1(3) 3_656 3_656
O2 K10 W2 24.2(3) 3_656 3_656
O2 K10 W19 107.5(7) 3_656 1_554
O2 K10 K5 86.7(5) 3_656 1_554
O2 K10 K8 50.4(5) 3_656 3_656
O2 K10 K12 79.8(6) 3_656 3_666
O2 K10 K16 80.5(8) 3_656 .
O2 K10 O71 126.0(9) 3_656 1_554
O2 K10 O72 83.5(7) 3_656 1_554
O2 K10 O19W 109.6(9) 3_656 3_666
O2 K10 O22W 110.9(11) 3_656 1_554
O71 K10 W1 123.6(7) 1_554 3_656
O71 K10 W2 126.6(7) 1_554 3_656
O71 K10 W19 29.1(4) 1_554 1_554
O71 K10 K5 79.3(5) 1_554 1_554
O71 K10 K8 75.7(6) 1_554 3_656
O71 K10 K12 81.1(6) 1_554 3_666
O71 K10 K16 54.9(7) 1_554 .
O71 K10 O72 54.7(5) 1_554 1_554
O71 K10 O19W 81.3(9) 1_554 3_666
O71 K10 O22W 88.0(11) 1_554 1_554
O72 K10 W1 70.6(4) 1_554 3_656
O72 K10 W2 101.2(6) 1_554 3_656
O72 K10 W19 26.5(3) 1_554 1_554
O72 K10 K5 37.5(4) 1_554 1_554
O72 K10 K8 49.6(5) 1_554 3_656
O72 K10 K12 106.0(7) 1_554 3_666
O72 K10 K16 68.5(7) 1_554 .
O19W K10 W1 134.5(8) 3_666 3_656
O19W K10 W2 85.6(8) 3_666 3_656
O19W K10 W19 109.4(9) 3_666 1_554
O19W K10 K5 159.7(9) 3_666 1_554
O19W K10 K8 101.5(10) 3_666 3_656
O19W K10 K12 37.2(9) 3_666 3_666
O19W K10 K16 66.7(11) 3_666 .
O19W K10 O72 129.9(11) 3_666 1_554
O22W K10 W1 86.1(11) 1_554 3_656
O22W K10 W2 132.5(11) 1_554 3_656
O22W K10 W19 73.0(11) 1_554 1_554
O22W K10 K5 37.4(12) 1_554 1_554
O22W K10 K8 116.7(12) 1_554 3_656
O22W K10 K12 168.0(11) 1_554 3_666
O22W K10 K16 136.1(13) 1_554 .
O22W K10 O72 70.8(12) 1_554 1_554
O22W K10 O19W 136.3(14) 1_554 3_666
W3 K11 K6 80.9(5) . .
W3 K11 K12 162.6(8) . 2_646
W3 K11 Li1 98.5(14) . 2_646
W7 K11 W3 56.1(4) . .
W7 K11 K6 56.1(4) . .
W7 K11 K12 117.6(7) . 2_646
W7 K11 Li1 60.0(13) . 2_646
K6 K11 Li1 101.0(13) . 2_646
K12 K11 K6 109.7(6) 2_646 .
K12 K11 Li1 66.4(14) 2_646 2_646
K21 K11 W3 65.9(10) . .
K21 K11 W7 73.7(11) . .
K21 K11 K6 129.5(12) . .
K21 K11 K12 97.0(10) . 2_646
K21 K11 O19W 93.5(12) . 2_646
K21 K11 Li1 51.7(14) . 2_646
O11 K11 W3 24.3(4) . .
O11 K11 W7 79.4(7) . .
O11 K11 K6 88.2(6) . .
O11 K11 K12 160.1(9) . 2_646
O11 K11 K21 77.0(10) . .
O11 K11 O19W 160.2(13) . 2_646
O11 K11 Li1 120.1(15) . 2_646
O13 K11 W3 29.3(4) . .
O13 K11 W7 28.1(4) . .
O13 K11 K6 71.4(6) . .
O13 K11 K12 139.5(9) . 2_646
O13 K11 K21 61.0(11) . .
O13 K11 O11 53.6(6) . .
O13 K11 O19W 106.7(11) . 2_646
O13 K11 Li1 73.7(14) . 2_646
O25 K11 W3 79.9(7) . .
O25 K11 W7 24.6(4) . .
O25 K11 K6 47.4(5) . .
O25 K11 K12 96.9(7) . 2_646
O25 K11 K21 88.5(12) . .
O25 K11 O11 101.9(9) . .
O25 K11 O13 52.7(6) . .
O25 K11 O19W 60.1(9) . 2_646
O25 K11 Li1 54.8(13) . 2_646
O59 K11 W3 86.5(7) 1_655 .
O59 K11 W7 137.5(9) 1_655 .
O59 K11 K6 144.1(9) 1_655 .
O59 K11 K12 91.8(8) 1_655 2_646
O59 K11 K21 72.7(11) 1_655 .
O59 K11 O11 68.3(7) 1_655 .
O59 K11 O13 110.5(9) 1_655 .
O59 K11 O25 160.2(12) 1_655 .
O59 K11 O13W 74.7(11) 1_655 .
O59 K11 O19W 125.8(11) 1_655 2_646
O59 K11 Li1 114.1(14) 1_655 2_646
O13W K11 W3 153.3(11) . .
O13W K11 W7 147.2(11) . .
O13W K11 K6 103.3(10) . .
O13W K11 K12 40.0(9) . 2_646
O13W K11 K21 123.6(14) . .
O13W K11 O11 129.0(12) . .
O13W K11 O13 174.4(12) . .
O13W K11 O25 122.6(11) . .
O13W K11 O19W 70.7(12) . 2_646
O13W K11 Li1 106.4(16) . 2_646
O19W K11 W3 135.9(11) 2_646 .
O19W K11 W7 81.3(9) 2_646 .
O19W K11 K6 84.7(8) 2_646 .
O19W K11 K12 36.8(8) 2_646 2_646
O19W K11 Li1 44.1(14) 2_646 2_646
W2 K12 K2 58.8(3) 1_565 1_565
W2 K12 K10 60.7(3) 1_565 3_666
W2 K12 K11 147.1(7) 1_565 2_656
K2 K12 K10 110.7(5) 1_565 3_666
K2 K12 K11 109.2(6) 1_565 2_656
K9 K12 W2 116.5(5) 3_666 1_565
K9 K12 K2 129.3(6) 3_666 1_565
K9 K12 K10 105.8(5) 3_666 3_666
K9 K12 K11 94.9(6) 3_666 2_656
K10 K12 K11 103.3(6) 3_666 2_656
K16 K12 W2 82.1(8) 3_666 1_565
K16 K12 K2 136.9(9) 3_666 1_565
K16 K12 K9 51.4(9) 3_666 3_666
K16 K12 K10 55.4(9) 3_666 3_666
K16 K12 K11 113.7(9) 3_666 2_656
K16 K12 O13W 88.3(13) 3_666 2_656
K16 K12 O23W 77.4(17) 3_666 2_656
O7 K12 W2 14.5(5) 1_565 1_565
O7 K12 K2 50.1(5) 1_565 1_565
O7 K12 K9 130.8(9) 1_565 3_666
O7 K12 K10 63.1(6) 1_565 3_666
O7 K12 K11 133.8(10) 1_565 2_656
O7 K12 K16 94.7(10) 1_565 3_666
O7 K12 O13W 176.2(12) 1_565 2_656
O7 K12 O19W 88.9(12) 1_565 .
O7 K12 O23W 97.8(18) 1_565 2_656
O11W K12 W2 88(2) 2_656 1_565
O11W K12 K2 70.6(18) 2_656 1_565
O11W K12 K9 58.7(18) 2_656 3_666
O11W K12 K10 136.0(19) 2_656 3_666
O11W K12 K11 118(2) 2_656 2_656
O11W K12 K16 92.5(19) 2_656 3_666
O11W K12 O7 95(2) 2_656 1_565
O11W K12 O12W 82(2) 2_656 1_565
O11W K12 O13W 83(2) 2_656 2_656
O11W K12 O19W 174(2) 2_656 .
O11W K12 O23W 15(2) 2_656 2_656
O12W K12 W2 102.1(10) 1_565 1_565
O12W K12 K2 45.0(9) 1_565 1_565
O12W K12 K9 121.4(12) 1_565 3_666
O12W K12 K10 131.8(13) 1_565 3_666
O12W K12 K11 65.8(10) 1_565 2_656
O12W K12 K16 172.7(16) 1_565 3_666
O12W K12 O7 90.3(11) 1_565 1_565
O12W K12 O13W 86.6(13) 1_565 2_656
O12W K12 O19W 93.7(15) 1_565 .
O12W K12 O23W 96.7(18) 1_565 2_656
O13W K12 W2 166.5(13) 2_656 1_565
O13W K12 K2 126.2(10) 2_656 1_565
O13W K12 K9 50.0(11) 2_656 3_666
O13W K12 K10 120.6(10) 2_656 3_666
O13W K12 K11 46.1(11) 2_656 2_656
O19W K12 W2 96.4(11) . 1_565
O19W K12 K2 108.8(11) . 1_565
O19W K12 K9 121.6(11) . 3_666
O19W K12 K10 49.9(10) . 3_666
O19W K12 K11 56.3(10) . 2_656
O19W K12 K16 91.8(13) . 3_666
O19W K12 O13W 93.3(14) . 2_656
O19W K12 O23W 167.6(18) . 2_656
O23W K12 W2 88.0(17) 2_656 1_565
O23W K12 K2 83.3(15) 2_656 1_565
O23W K12 K9 46.6(15) 2_656 3_666
O23W K12 K10 124.6(16) 2_656 3_666
O23W K12 K11 122.7(18) 2_656 2_656
O23W K12 O13W 81(2) 2_656 2_656
W6 K13 K3 108.4(6) 4_666 3_657
W6 K13 K6 98.8(5) 4_666 4_666
W6 K13 K21 104.0(8) 4_666 .
W8 K13 W6 55.1(3) 4_666 4_666
W8 K13 K3 56.6(4) 4_666 3_657
W8 K13 K6 103.6(5) 4_666 4_666
W8 K13 K21 154.4(10) 4_666 .
K1 K13 W6 70.7(5) . 4_666
K1 K13 W8 104.4(8) . 4_666
K1 K13 K3 108.9(8) . 3_657
K1 K13 K5 81.1(7) . 3_657
K1 K13 K6 135.3(8) . 4_666
K1 K13 K21 51.0(9) . .
K1 K13 O20 82.9(7) . 4_666
K1 K13 O24 86.4(8) . 4_666
K1 K13 O26 135.2(11) . 4_666
K5 K13 W6 112.8(8) 3_657 4_666
K5 K13 W8 76.8(6) 3_657 4_666
K5 K13 K3 31.3(4) 3_657 3_657
K5 K13 K6 139.3(8) 3_657 4_666
K5 K13 K21 102.4(9) 3_657 .
K5 K13 O20 143.2(10) 3_657 4_666
K5 K13 O26 85.7(7) 3_657 4_666
K6 K13 K3 115.6(6) 4_666 3_657
K6 K13 K21 93.5(10) 4_666 .
K21 K13 K3 131.5(9) . 3_657
O20 K13 W6 30.3(4) 4_666 4_666
O20 K13 W8 75.4(6) 4_666 4_666
O20 K13 K3 132.0(7) 4_666 3_657
O20 K13 K6 71.4(6) 4_666 4_666
O20 K13 K21 92.7(9) 4_666 .
O24 K13 W6 26.4(4) 4_666 4_666
O24 K13 W8 28.7(4) 4_666 4_666
O24 K13 K3 83.3(7) 4_666 3_657
O24 K13 K5 95.7(9) 4_666 3_657
O24 K13 K6 102.8(7) 4_666 4_666
O24 K13 K21 129.1(10) 4_666 .
O24 K13 O20 50.3(6) 4_666 4_666
O24 K13 O26 52.5(6) 4_666 4_666
O26 K13 W6 75.6(6) 4_666 4_666
O26 K13 W8 30.8(4) 4_666 4_666
O26 K13 K3 55.8(5) 4_666 3_657
O26 K13 K6 77.8(6) 4_666 4_666
O26 K13 K21 171.1(12) 4_666 .
O26 K13 O20 82.7(7) 4_666 4_666
W3 K14 W5 56.8(4) . .
W3 K14 K2 117.1(7) . 3_656
W3 K14 K6 79.3(5) . .
W3 K14 K11 54.5(5) . .
W5 K14 K2 60.3(4) . 3_656
W5 K14 K6 51.5(4) . .
W5 K14 K11 80.9(5) . .
K2 K14 K11 113.1(6) 3_656 .
K6 K14 K2 59.5(4) . 3_656
K6 K14 K11 53.7(4) . .
K15 K14 W3 74.2(7) . .
K15 K14 W5 68.2(7) . .
K15 K14 K2 86.4(7) . 3_656
K15 K14 K6 119.2(9) . .
K15 K14 K11 128.7(9) . .
K15 K14 O19 81.3(8) . .
O11 K14 W3 25.8(5) . .
O11 K14 W5 80.2(7) . .
O11 K14 K2 138.0(9) . 3_656
O11 K14 K6 85.5(7) . .
O11 K14 K11 41.1(6) . .
O11 K14 K15 92.3(9) . .
O11 K14 O12 55.2(7) . .
O11 K14 O19 100.4(9) . .
O11 K14 O16W 134.2(15) . 3_656
O11 K14 O18W 52.0(15) . .
O12 K14 W3 30.4(4) . .
O12 K14 W5 26.7(4) . .
O12 K14 K2 87.0(6) . 3_656
O12 K14 K6 64.4(6) . .
O12 K14 K11 68.8(6) . .
O12 K14 K15 65.2(8) . .
O12 K14 O19 50.7(6) . .
O12 K14 O16W 142.5(15) . 3_656
O12 K14 O18W 107.0(16) . .
O14 K14 W3 141.8(10) 3_656 .
O14 K14 W5 92.2(8) 3_656 .
O14 K14 K2 41.1(5) 3_656 3_656
O14 K14 K6 99.3(7) 3_656 .
O14 K14 K11 149.8(9) 3_656 .
O14 K14 K15 73.6(8) 3_656 .
O14 K14 O11 165.8(12) 3_656 .
O14 K14 O12 114.8(10) 3_656 .
O14 K14 O19 75.7(7) 3_656 .
O14 K14 O16W 60.0(13) 3_656 3_656
O14 K14 O18W 135.4(17) 3_656 .
O19 K14 W3 79.7(6) . .
O19 K14 W5 24.6(4) . .
O19 K14 K2 37.9(4) . 3_656
O19 K14 K6 40.3(5) . .
O19 K14 K11 87.1(7) . .
O16W K14 W3 152.0(14) 3_656 .
O16W K14 W5 119.6(14) 3_656 .
O16W K14 K2 65.5(13) 3_656 3_656
O16W K14 K6 79.4(13) 3_656 .
O16W K14 K11 98.0(13) 3_656 .
O16W K14 K15 132.7(15) 3_656 .
O16W K14 O19 95.3(14) 3_656 .
O16W K14 O18W 95(2) 3_656 .
O18W K14 W3 76.8(15) . .
O18W K14 W5 132.0(16) . .
O18W K14 K2 159.4(16) . 3_656
O18W K14 K6 112.5(14) . .
O18W K14 K11 61.0(13) . .
O18W K14 K15 113.0(15) . .
O18W K14 O19 147.5(16) . .
W5 K15 W4 103.7(6) 3_656 .
K2 K15 W4 64.5(5) . .
K2 K15 W5 73.0(5) . 3_656
K2 K15 K14 167.8(9) . .
K2 K15 K15 97.0(9) . 3_656
K2 K15 O9 89.7(7) . .
K14 K15 W4 112.9(8) . .
K14 K15 W5 118.8(8) . 3_656
K14 K15 K15 91.9(9) . 3_656
K15 K15 W4 63.1(7) 3_656 .
K15 K15 W5 63.2(6) 3_656 3_656
O9 K15 W4 73.6(6) . .
O9 K15 W5 161.4(8) . 3_656
O9 K15 K14 78.2(8) . .
O9 K15 K15 127.4(11) . 3_656
O10 K15 W4 27.8(3) . .
O10 K15 W5 121.9(8) . 3_656
O10 K15 K2 58.9(6) . .
O10 K15 K14 112.7(9) . .
O10 K15 K15 90.9(10) . 3_656
O10 K15 O9 49.4(6) . .
O16 K15 W4 29.9(5) . .
O16 K15 W4 108.0(8) 3_656 .
O16 K15 W5 25.2(4) 3_656 3_656
O16 K15 W5 104.8(7) . 3_656
O16 K15 K2 92.7(9) . .
O16 K15 K2 96.8(8) 3_656 .
O16 K15 K14 95.3(9) 3_656 .
O16 K15 K14 87.5(8) . .
O16 K15 K15 50.6(6) 3_656 3_656
O16 K15 K15 45.5(6) . 3_656
O16 K15 O9 173.4(11) 3_656 .
O16 K15 O9 82.2(7) . .
O16 K15 O10 51.8(6) . .
O16 K15 O10 133.7(10) 3_656 .
O16 K15 O16 96.1(8) 3_656 .
O20W K15 W4 118.1(14) . .
O20W K15 W5 117.1(13) . 3_656
O20W K15 K2 84.8(13) . .
O20W K15 K14 86.4(14) . .
O20W K15 K15 178.2(18) . 3_656
O20W K15 O9 52.8(12) . .
O20W K15 O10 90.3(14) . .
O20W K15 O16 134.9(15) . .
O20W K15 O16 128.9(15) . 3_656
W19 K16 W18 51.3(4) 1_554 1_554
K8 K16 W18 133.3(10) 3_656 1_554
K8 K16 W19 82.3(8) 3_656 1_554
K8 K16 K9 100.9(12) 3_656 .
K8 K16 K10 92.5(10) 3_656 .
K8 K16 O71 109.6(11) 3_656 1_554
K8 K16 O73 77.3(9) 3_656 1_554
K8 K16 O23W 87.2(16) 3_656 4_565
K9 K16 W18 94.8(8) . 1_554
K9 K16 W19 113.8(9) . 1_554
K9 K16 K10 166.2(12) . .
K9 K16 O73 87.3(9) . 1_554
K9 K16 O23W 54.5(14) . 4_565
K10 K16 W18 73.2(7) . 1_554
K10 K16 W19 64.4(6) . 1_554
K10 K16 O73 92.4(8) . 1_554
K12 K16 W18 103.0(11) 3_666 1_554
K12 K16 W19 144.8(13) 3_666 1_554
K12 K16 K8 120.7(12) 3_666 3_656
K12 K16 K9 89.4(10) 3_666 .
K12 K16 K10 86.7(11) 3_666 .
K12 K16 O71 116.0(14) 3_666 1_554
K12 K16 O73 162.0(13) 3_666 1_554
K12 K16 O23W 52.7(15) 3_666 4_565
O71 K16 W18 28.2(4) 1_554 1_554
O71 K16 W19 30.0(4) 1_554 1_554
O71 K16 K9 118.3(10) 1_554 .
O71 K16 K10 52.7(7) 1_554 .
O71 K16 O73 51.5(6) 1_554 1_554
O71 K16 O23W 163.1(18) 1_554 4_565
O73 K16 W18 59.7(5) 1_554 1_554
O73 K16 W19 28.1(4) 1_554 1_554
O23W K16 W18 135.9(16) 4_565 1_554
O23W K16 W19 162.4(17) 4_565 1_554
O23W K16 K10 130.5(17) 4_565 .
O23W K16 O73 135.2(18) 4_565 1_554
W12 K17 W13 49.8(4) . .
W12 K17 K18 56.0(7) . .
W13 K17 K18 105.7(9) . .
K19 K17 W12 100.6(11) 3_556 .
K19 K17 W13 112.0(11) 3_556 .
K19 K17 K18 82.7(12) 3_556 .
O49 K17 W12 28.5(5) . .
O49 K17 W13 27.3(5) . .
O49 K17 K18 82.5(10) . .
O49 K17 K19 95.4(12) . 3_556
O49 K17 O52 49.6(7) . .
O49 K17 O55 84.2(9) . .
O49 K17 O18W 86.2(15) . 1_455
O50 K17 W12 27.3(4) . .
O50 K17 W13 61.4(6) . .
O50 K17 K18 51.5(8) . .
O50 K17 K19 122.0(15) . 3_556
O50 K17 O49 51.0(7) . .
O50 K17 O52 58.1(7) . .
O50 K17 O55 49.3(7) . .
O50 K17 O18W 114.1(15) . 1_455
O52 K17 W12 61.0(6) . .
O52 K17 W13 26.8(4) . .
O52 K17 K18 109.6(11) . .
O52 K17 K19 138.1(13) . 3_556
O52 K17 O55 48.5(6) . .
O52 K17 O18W 56.0(13) . 1_455
O55 K17 W12 73.4(7) . .
O55 K17 W13 72.7(7) . .
O55 K17 K18 85.1(10) . .
O55 K17 K19 167.8(16) . 3_556
O55 K17 O18W 84.8(14) . 1_455
O18W K17 W12 110.9(14) 1_455 .
O18W K17 W13 61.2(13) 1_455 .
O18W K17 K18 165.5(15) 1_455 .
O18W K17 K19 107.4(16) 1_455 3_556
O24W K17 W12 80.4(14) . .
O24W K17 W13 129.7(15) . .
O24W K17 K18 24.6(13) . .
O24W K17 K19 79.6(15) . 3_556
O24W K17 O49 107.1(17) . .
O24W K17 O50 71.1(14) . .
O24W K17 O52 127.4(16) . .
O24W K17 O55 88.9(14) . .
O24W K17 O18W 165(2) . 1_455
W12 K18 K1 126.6(10) . 4_565
W12 K18 K17 54.1(7) . .
W12 K18 K20 105.3(11) . 4_565
K1 K18 K17 178.1(12) 4_565 .
K4 K18 W12 123.5(12) 4_565 .
K4 K18 K1 106.4(10) 4_565 4_565
K4 K18 K17 73.6(9) 4_565 .
K4 K18 K20 39.2(7) 4_565 4_565
K20 K18 K1 101.5(12) 4_565 4_565
K20 K18 K17 79.7(10) 4_565 .
O32 K18 W12 140.3(13) 4_565 .
O32 K18 K1 40.0(6) 4_565 4_565
O32 K18 K4 72.1(9) 4_565 4_565
O32 K18 K17 140.9(12) 4_565 .
O32 K18 K20 61.9(10) 4_565 4_565
O34 K18 W12 133.6(15) 4_565 .
O34 K18 K1 92.2(10) 4_565 4_565
O34 K18 K4 49.4(7) 4_565 4_565
O34 K18 K17 86.4(12) 4_565 .
O34 K18 K20 87.9(11) 4_565 4_565
O34 K18 O32 85.3(11) 4_565 4_565
O36 K18 W12 145.6(13) 4_565 .
O36 K18 K1 42.0(7) 4_565 4_565
O36 K18 K4 86.8(10) 4_565 4_565
O36 K18 K17 136.3(14) 4_565 .
O36 K18 K20 109.0(13) 4_565 4_565
O36 K18 O32 59.1(9) 4_565 4_565
O36 K18 O34 52.4(8) 4_565 4_565
O47 K18 W12 22.6(5) . .
O47 K18 K1 122.3(13) . 4_565
O47 K18 K4 113.3(12) . 4_565
O47 K18 K17 59.1(9) . .
O47 K18 K20 85.6(11) . 4_565
O47 K18 O32 120.4(15) . 4_565
O47 K18 O34 145.6(18) . 4_565
O47 K18 O36 159.3(16) . 4_565
O8W K18 W12 72.7(10) . .
O8W K18 K1 64.4(10) . 4_565
O8W K18 K4 159.8(15) . 4_565
O8W K18 K17 115.0(14) . .
O8W K18 K20 155.7(17) . 4_565
O8W K18 O32 103.6(16) . 4_565
O8W K18 O34 111.3(14) . 4_565
O8W K18 O36 74.6(11) . 4_565
O8W K18 O47 86.1(12) . .
O15W K18 W12 82.8(17) 4_565 .
O15W K18 K1 72.8(18) 4_565 4_565
O15W K18 K4 97.1(17) 4_565 4_565
O15W K18 K17 109.1(19) 4_565 .
O15W K18 K20 59.1(16) 4_565 4_565
O15W K18 O32 58.1(17) 4_565 4_565
O15W K18 O34 138(2) 4_565 4_565
O15W K18 O36 112(2) 4_565 4_565
O15W K18 O47 62.5(17) 4_565 .
O15W K18 O8W 97.0(19) 4_565 .
O24W K18 W12 84.6(18) . .
O24W K18 K1 148(2) . 4_565
O24W K18 K4 48.6(15) . 4_565
O24W K18 K17 30.8(16) . .
O24W K18 K20 71.6(18) . 4_565
O24W K18 O32 121(2) . 4_565
O24W K18 O34 57.2(16) . 4_565
O24W K18 O36 109(2) . 4_565
O24W K18 O47 89(2) . .
O24W K18 O8W 131(2) . .
O24W K18 O15W 123(2) . 4_565
W11 K19 K4 91.7(9) . 2_546
W11 K19 K7 63.4(6) . 2_546
W12 K19 W11 50.8(5) . .
W12 K19 K4 134.1(12) . 2_546
W12 K19 K7 108.5(9) . 2_546
K4 K19 K7 63.3(6) 2_546 2_546
K17 K19 W11 170.4(14) 3_556 .
K17 K19 W12 138.8(13) 3_556 .
K17 K19 K4 79.9(10) 3_556 2_546
K17 K19 K7 108.2(12) 3_556 2_546
K20 K19 W11 66.1(10) 2_546 .
K20 K19 W12 95.0(13) 2_546 .
K20 K19 K4 40.3(9) 2_546 2_546
K20 K19 K7 80.2(11) 2_546 2_546
K20 K19 K17 109.0(14) 2_546 3_556
O43 K19 W11 27.2(5) . .
O43 K19 W12 27.7(5) . .
O43 K19 K4 118.8(14) . 2_546
O43 K19 K7 80.9(9) . 2_546
O43 K19 K17 161.2(18) . 3_556
O43 K19 K20 88.5(14) . 2_546
O10W K19 W11 91.1(13) 2_546 .
O10W K19 W12 139.5(15) 2_546 .
O10W K19 K4 43.8(11) 2_546 2_546
O10W K19 K7 31.3(9) 2_546 2_546
O10W K19 K17 79.7(14) 2_546 3_556
O10W K19 K20 77.4(15) 2_546 2_546
O10W K19 O43 111.9(16) 2_546 .
W13 K20 K18 126.3(12) 2_556 4_666
K3 K20 W13 60.7(7) 2_556 2_556
K3 K20 K18 152.2(16) 2_556 4_666
K4 K20 W13 165.4(18) . 2_556
K4 K20 K3 122.4(14) . 2_556
K4 K20 K18 58.8(10) . 4_666
K4 K20 K19 84.9(15) . 2_556
K4 K20 O31 61.4(10) . .
K4 K20 O51 164.6(16) . 2_556
K19 K20 W13 81.9(11) 2_556 2_556
K19 K20 K3 121.0(14) 2_556 2_556
K19 K20 K18 86.5(13) 2_556 4_666
O31 K20 W13 131.2(15) . 2_556
O31 K20 K3 79.6(11) . 2_556
O31 K20 K18 78.2(11) . 4_666
O31 K20 K19 146.3(17) . 2_556
O31 K20 O51 117.1(16) . 2_556
O44 K20 W13 26.8(6) 2_556 2_556
O44 K20 K3 53.1(9) 2_556 2_556
O44 K20 K4 141.1(19) 2_556 .
O44 K20 K18 146.4(15) 2_556 4_666
O44 K20 K19 72.6(13) 2_556 2_556
O44 K20 O31 132.7(17) 2_556 .
O44 K20 O51 52.6(9) 2_556 2_556
O51 K20 W13 25.9(4) 2_556 2_556
O51 K20 K3 70.2(10) 2_556 2_556
O51 K20 K18 105.8(12) 2_556 4_666
O51 K20 K19 95.9(13) 2_556 2_556
W1 K21 K13 83.9(10) . .
W3 K21 W1 50.2(6) . .
W3 K21 K13 128.2(13) . .
K1 K21 W1 62.7(9) . .
K1 K21 W3 111.9(14) . .
K1 K21 K11 161.9(18) . .
K1 K21 K13 41.6(7) . .
K1 K21 Li1 88(2) . 2_646
K11 K21 W1 114.5(13) . .
K11 K21 W3 64.8(9) . .
K11 K21 K13 155.0(17) . .
K11 K21 Li1 78.0(19) . 2_646
O3 K21 W1 28.5(7) . .
O3 K21 W3 26.4(5) . .
O3 K21 K1 90.5(15) . .
O3 K21 K11 90.0(13) . .
O3 K21 K13 102.0(14) . .
O3 K21 O4 50.6(10) . .
O3 K21 O13 50.7(9) . .
O3 K21 O17W 55.1(15) . .
O3 K21 O21W 150(2) . 4_666
O3 K21 Li1 131(2) . 2_646
O4 K21 W1 28.4(5) . .
O4 K21 W3 61.2(9) . .
O4 K21 K1 54.5(10) . .
O4 K21 K11 113.6(15) . .
O4 K21 K13 90.7(13) . .
O4 K21 O13 57.5(10) . .
O4 K21 Li1 91(2) . 2_646
O13 K21 W1 62.9(9) . .
O13 K21 W3 29.3(5) . .
O13 K21 K1 111.3(17) . .
O13 K21 K11 56.4(9) . .
O13 K21 K13 146.3(17) . .
O13 K21 Li1 84.7(18) . 2_646
O17W K21 W1 69.9(16) . .
O17W K21 W3 68.1(14) . .
O17W K21 K1 100.5(18) . .
O17W K21 K11 94.7(19) . .
O17W K21 K13 75.2(15) . .
O17W K21 O4 98.3(19) . .
O17W K21 O13 97.1(17) . .
O17W K21 O21W 125(2) . 4_666
O17W K21 Li1 170(3) . 2_646
O21W K21 W1 122(2) 4_666 .
O21W K21 W3 165(2) 4_666 .
O21W K21 K1 59.8(15) 4_666 .
O21W K21 K11 118(2) 4_666 .
O21W K21 K13 55.7(13) 4_666 .
O21W K21 O4 106(2) 4_666 .
O21W K21 O13 138(2) 4_666 .
O21W K21 Li1 55.5(19) 4_666 2_646
Li1 K21 W1 119(2) 2_646 .
Li1 K21 W3 114.0(18) 2_646 .
Li1 K21 K13 108.6(19) 2_646 .
W1 O1 K1 103.4(7) . .
W1 O1 K5 165.0(11) . 3_657
K5 O1 K1 79.8(5) 3_657 .
W1 O2 W2 120.0(7) . .
W1 O2 K10 117.9(7) . 3_656
W2 O2 K10 120.7(7) . 3_656
W1 O3 K21 107.8(13) . .
W3 O3 W1 120.4(8) . .
W3 O3 K21 110.8(12) . .
W1 O4 K1 101.3(5) . .
W1 O4 K21 100.6(11) . .
W9 O4 W1 149.2(9) . .
W9 O4 K1 97.1(6) . .
W9 O4 K21 109.6(10) . .
K1 O4 K21 64.9(9) . .
W1 O5 W10 149.1(9) . .
W1 O5 K8 111.7(8) . .
W10 O5 K8 97.3(7) . .
W2 O6 W1 91.5(5) . .
W2 O6 W3 95.3(6) . .
W3 O6 W1 92.2(5) . .
As1 O6 W1 118.1(7) . .
As1 O6 W2 115.9(8) . .
As1 O6 W3 134.0(7) . .
W2 O7 K2 106.1(7) . .
W2 O7 K12 145.0(12) . 1_545
K12 O7 K2 92.3(7) 1_545 .
W2 O8 K8 116.6(8) . .
W2 O9 K15 101.0(7) . .
W3 O9 W2 121.3(9) . .
W3 O9 K15 110.2(8) . .
W2 O10 K2 100.2(6) . .
W2 O10 K15 109.1(8) . .
W4 O10 W2 147.5(9) . .
W4 O10 K2 99.1(6) . .
W4 O10 K15 102.9(7) . .
K15 O10 K2 62.3(6) . .
W3 O11 K11 105.8(9) . .
W3 O11 K14 105.9(9) . .
K14 O11 K11 101.4(8) . .
W3 O12 K14 94.7(8) . .
W5 O12 W3 155.6(10) . .
W5 O12 K14 106.8(8) . .
W3 O13 K11 100.0(8) . .
W3 O13 K21 96.3(10) . .
W7 O13 W3 149.3(9) . .
W7 O13 K11 100.5(8) . .
W7 O13 K21 113.4(11) . .
K11 O13 K21 62.6(11) . .
W4 O14 K2 106.8(7) . .
W4 O14 K14 146.3(10) . 3_656
K14 O14 K2 101.5(7) 3_656 .
W4 O15 Gd1 148.7(8) . .
W4 O16 K15 100.2(8) . .
W4 O16 K15 116.5(9) . 3_656
W5 O16 W4 121.7(9) . .
W5 O16 K15 113.8(9) . 3_656
W5 O16 K15 112.7(10) . .
K15 O16 K15 83.9(8) 3_656 .
W6 O17 W4 117.4(7) . .
W4 O18 W5 91.3(5) . .
W4 O18 W6 91.8(5) . .
W6 O18 W5 91.4(5) . .
As1 O18 W4 118.5(7) . .
As1 O18 W5 135.5(8) . .
As1 O18 W6 117.6(8) . .
W5 O19 K2 148.2(11) . 3_656
W5 O19 K6 105.2(8) . .
W5 O19 K14 99.8(9) . .
K2 O19 K6 103.8(7) 3_656 .
K2 O19 K14 93.2(7) 3_656 .
K6 O19 K14 89.7(8) . .
W5 O20 W6 123.0(8) . .
W5 O20 K13 114.3(8) . 4_565
W6 O20 K13 95.0(7) . 4_565
W5 O21 K6 97.2(7) . .
W7 O21 W5 149.7(8) . .
W7 O21 K6 102.3(7) . .
W6 O22 K1 127.3(9) . 4_565
W6 O23 Gd1 138.7(7) . .
W6 O23 Gd3 131.4(7) . .
Gd3 O23 Gd1 89.0(5) . .
W6 O24 W8 146.1(9) . .
W6 O24 K13 109.7(8) . 4_565
W8 O24 K13 104.2(8) . 4_565
W7 O25 K6 101.9(8) . .
W7 O25 K11 105.5(9) . .
K6 O25 K11 84.2(7) . .
W7 O26 W8 122.3(8) . .
W7 O26 K13 110.4(8) . 4_565
W8 O26 K13 97.7(8) . 4_565
W9 O27 W7 120.2(8) . .
W8 O28 W7 93.2(5) . .
W8 O28 W9 92.2(5) . .
W9 O28 W7 89.8(5) . .
As1 O28 W7 134.2(9) . .
As1 O28 W8 116.8(8) . .
As1 O28 W9 120.4(8) . .
W8 O29 K3 130.1(10) . 2_556
W8 O29 K5 129.9(10) . 2_556
K3 O29 K5 53.0(5) 2_556 2_556
W8 O30 Gd3 137.5(7) . .
W8 O30 K4 100.8(7) . .
Gd3 O30 K4 100.1(7) . .
W8 O31 K4 100.5(7) . .
W8 O31 K20 113.0(10) . .
W9 O31 W8 121.1(8) . .
W9 O31 K4 108.9(6) . .
W9 O31 K20 125.8(10) . .
K4 O31 K20 55.7(10) . .
W9 O32 K1 105.0(8) . .
W9 O32 K18 124.1(12) . 4_666
K1 O32 K18 93.3(9) . 4_666
W9 O33 W10 149.2(8) . .
W9 O33 K4 102.1(6) . .
W10 O33 K4 97.1(7) . .
W10 O34 K4 109.8(8) . .
W10 O34 K9 124.0(8) . 1_556
W10 O34 K18 109.6(12) . 4_666
K4 O34 K18 75.7(9) . 4_666
K9 O34 K4 118.5(8) 1_556 .
K9 O34 K18 108.4(10) 1_556 4_666
W10 O35 Gd2 151.7(9) . .
W10 O36 K1 141.8(8) . .
W10 O36 K18 100.4(10) . 4_666
K1 O36 K18 93.4(10) . 4_666
C1 O36 W10 115.4(16) . .
C1 O36 K1 91.6(16) . .
C1 O36 K18 111.6(17) . 4_666
W10 O37 K8 104.4(7) . .
C2 O37 W10 122.6(15) . .
C2 O37 K8 102.7(17) . .
K5 O38 K1 84.5(7) 3_657 .
C1 O38 K1 96.3(16) . .
C1 O38 K5 116.7(17) . 3_657
C4 O39 Gd2 138.5(16) . 3_657
C4 O40 K7 110.2(17) . 4_666
W11 O41 K7 158.4(10) . 2_546
W11 O42 Gd1 111.1(6) . .
W11 O42 Gd2 147.2(8) . .
Gd2 O42 Gd1 101.3(6) . .
W11 O43 W12 120.1(8) . .
W11 O43 Gd1 99.4(5) . .
W11 O43 K19 112.1(11) . .
W12 O43 Gd1 98.6(6) . .
W12 O43 K19 110.9(10) . .
Gd1 O43 K19 114.4(12) . .
W11 O44 K3 100.8(6) . .
W11 O44 K20 123.7(12) . 2_546
W13 O44 W11 121.6(8) . .
W13 O44 K3 101.3(8) . .
W13 O44 K20 113.3(12) . 2_546
K20 O44 K3 78.6(11) 2_546 .
W11 O45 W19 149.0(8) . .
W11 O45 K3 102.4(6) . .
W19 O45 K3 107.1(7) . .
W12 O46 W11 93.5(6) . .
W13 O46 W11 92.0(5) . .
W13 O46 W12 92.1(5) . .
As2 O46 W11 117.5(7) . .
As2 O46 W12 117.8(8) . .
As2 O46 W13 134.4(9) . .
W12 O47 K18 113.2(11) . .
W12 O48 Gd1 111.0(7) . .
W12 O48 Gd3 148.0(8) . .
Gd3 O48 Gd1 100.8(6) . .
W12 O49 K17 101.6(9) . .
W13 O49 W12 122.7(8) . .
W13 O49 K17 103.9(10) . .
W12 O50 W14 147.0(9) . .
W12 O50 K17 103.6(9) . .
W14 O50 K17 108.9(9) . .
W13 O51 K20 95.0(11) . 2_546
W13 O52 W15 150.0(10) . .
W13 O52 K17 103.8(10) . .
W15 O52 K17 105.8(9) . .
W13 O53 W17 150.1(8) . .
W13 O53 K3 104.6(8) . .
W17 O53 K3 104.1(7) . .
W14 O54 K9 138.7(13) . 4_566
W14 O55 K17 105.5(10) . .
W15 O55 W14 121.4(7) . .
W15 O55 K17 107.4(9) . .
W14 O56 Gd3 156.3(9) . .
W14 O56 K7 91.9(7) . .
Gd3 O56 K7 104.9(7) . .
W14 O57 W16 118.6(7) . .
W14 O57 K7 101.5(8) . .
W16 O57 K7 103.5(7) . .
W14 O58 W15 92.4(5) . .
W16 O58 W14 92.7(5) . .
W16 O58 W15 93.6(7) . .
As2 O58 W14 118.0(10) . .
As2 O58 W15 132.8(8) . .
As2 O58 W16 118.0(7) . .
W15 O59 K11 145.6(11) . 1_455
W15 O60 W16 121.2(10) . .
W17 O61 W15 155.8(12) . .
W16 O62 K2 147.2(9) . 2_556
W16 O62 K6 99.9(7) . 4_566
K2 O62 K6 91.5(7) 2_556 4_566
W16 O63 K7 99.0(7) . .
W16 O64 K6 107.6(7) . 4_566
W18 O64 W16 143.2(10) . .
W18 O64 K6 98.9(7) . 4_566
W17 O66 W18 121.0(10) . .
W17 O67 W19 120.2(8) . .
W17 O67 K3 105.5(7) . .
W17 O67 K5 148.2(8) . .
W19 O67 K3 105.7(8) . .
W19 O67 K5 88.2(6) . .
K3 O67 K5 48.7(4) . .
W18 O68 W17 93.6(6) . .
W18 O68 W19 92.0(5) . .
W19 O68 W17 91.9(5) . .
As2 O68 W17 132.7(7) . .
As2 O68 W18 117.9(8) . .
As2 O68 W19 119.1(8) . .
W18 O69 K6 102.8(8) . 4_566
W18 O71 K10 133.3(9) . 1_556
W18 O71 K16 108.0(9) . 1_556
W19 O71 W18 118.7(7) . .
W19 O71 K10 106.2(7) . 1_556
W19 O71 K16 101.9(9) . 1_556
K10 O71 K16 72.4(8) 1_556 1_556
W19 O72 K5 109.2(9) . .
W19 O72 K10 98.2(8) . 1_556
K5 O72 K10 102.3(8) . 1_556
W19 O73 Gd2 154.0(9) . .
W19 O73 K16 88.3(8) . 1_556
Gd2 O73 K16 112.0(8) . 1_556
Gd1 O74 Gd2 96.9(5) . .
Gd1 O74 Gd3 97.6(5) . .
Gd3 O74 Gd2 147.2(7) . .
O36 C1 K1 65.5(15) . .
O36 C1 C2 116(2) . .
O38 C1 K1 61.2(15) . .
O38 C1 O36 122(2) . .
O38 C1 C2 123(2) . .
C2 C1 K1 153(2) . .
O37 C2 C1 109(2) . .
O37 C2 H2 108.4 . .
O37 C2 C3 113(2) . .
C1 C2 H2 108.4 . .
C3 C2 C1 110(2) . .
C3 C2 H2 108.4 . .
K7 C3 H3A 61.9 4_666 .
K7 C3 H3B 64.0 4_666 .
C2 C3 K7 161.5(17) . 4_666
C2 C3 H3A 108.1 . .
C2 C3 H3B 108.1 . .
H3A C3 H3B 107.3 . .
C4 C3 K7 81.6(15) . 4_666
C4 C3 C2 117(2) . .
C4 C3 H3A 108.1 . .
C4 C3 H3B 108.1 . .
O39 C4 K7 152.6(16) . 4_666
O39 C4 C3 121(3) . .
O40 C4 K7 49.7(13) . 4_666
O40 C4 O39 121(2) . .
O40 C4 C3 118(2) . .
C3 C4 K7 73.7(14) . 4_666
Gd1 O1W K7 149.3(8) . 2_546
Gd2 O3W Gd1 93.5(6) . .
Gd2 O4W K8 118.4(7) . 3_657
Gd2 O4W K9 102.5(6) . 1_556
K8 O4W K9 97.4(7) 3_657 1_556
Gd2 O5W K9 117.0(7) . 1_556
Gd3 O6W K7 117.5(8) . .
Gd3 O7W K4 106.5(7) . .
Gd3 O8W K18 136.9(12) . .
K7 O10W K4 109.6(12) . .
K19 O10W K4 97.9(16) 2_556 .
K19 O10W K7 119.7(15) 2_556 .
K12 O11W K9 85(2) 2_646 4_666
O23W O11W K9 38(10) . 4_666
O23W O11W K12 103(10) . 2_646
K12 O12W K2 98.4(13) 1_545 .
K11 O13W K9 163.7(15) . 4_666
K12 O13W K9 87.9(13) 2_646 4_666
K12 O13W K11 93.9(15) 2_646 .
K14 O18W K17 107(2) . 1_655
K10 O19W K11 157.5(15) 3_666 2_656
K12 O19W K10 92.9(14) . 3_666
K12 O19W K11 86.9(13) . 2_656
K21 O21W K1 63.9(15) 4_565 4_565
K5 O22W K10 104.4(19) . 1_556
K9 O23W K16 60.9(14) 4_666 4_666
K12 O23W K9 92(2) 2_646 4_666
K12 O23W K16 50.0(15) 2_646 4_666
O11W O23W K9 133(10) . 4_666
O11W O23W K12 62(10) . 2_646
O11W O23W K16 111(10) . 4_666
K4 O24W K17 125(2) 4_565 .
K18 O24W K4 93(2) . 4_565
K18 O24W K17 125(2) . .
K21 Li1 K11 50.3(15) 2_656 2_656

loop_
_geom_bond_atom_site_label_1
_geom_bond_atom_site_label_2
_geom_bond_distance
_geom_bond_site_symmetry_2
W1 K1 3.867(7) .
W1 K10 4.021(17) 3_656
W1 K21 4.03(5) .
W1 O1 1.760(14) .
W1 O2 1.929(15) .
W1 O3 2.02(2) .
W1 O4 1.948(15) .
W1 O5 1.788(19) .
W1 O6 2.392(13) .
W2 K2 3.959(9) .
W2 K8 4.09(2) .
W2 K10 4.096(16) 3_656
W2 K12 4.029(18) 1_545
W2 O2 1.953(14) .
W2 O6 2.299(14) .
W2 O7 1.759(17) .
W2 O8 1.72(2) .
W2 O9 2.05(2) .
W2 O10 1.932(13) .
W3 K11 3.99(3) .
W3 K14 3.78(3) .
W3 K21 4.03(5) .
W3 O3 1.917(16) .
W3 O6 2.346(17) .
W3 O9 1.884(16) .
W3 O11 1.71(2) .
W3 O12 1.922(14) .
W3 O13 1.983(16) .
W4 K2 3.925(10) .
W4 K15 4.02(3) .
W4 O10 1.922(14) .
W4 O14 1.748(15) .
W4 O15 1.779(18) .
W4 O16 2.04(2) .
W4 O17 2.017(15) .
W4 O18 2.325(14) .
W5 K6 3.740(17) .
W5 K14 4.10(3) .
W5 K15 4.02(2) 3_656
W5 O12 1.922(15) .
W5 O16 1.866(17) .
W5 O18 2.441(16) .
W5 O19 1.730(18) .
W5 O20 1.858(16) .
W5 O21 1.963(15) .
W6 K1 4.101(7) 4_565
W6 K13 4.05(2) 4_565
W6 O17 1.920(16) .
W6 O18 2.360(14) .
W6 O20 2.052(18) .
W6 O22 1.764(15) .
W6 O23 1.812(17) .
W6 O24 1.914(16) .
W7 K6 3.818(17) .
W7 K11 3.94(3) .
W7 O13 1.888(16) .
W7 O21 1.882(14) .
W7 O25 1.706(19) .
W7 O26 1.883(17) .
W7 O27 2.007(16) .
W7 O28 2.409(18) .
W8 K4 3.882(15) .
W8 K13 3.94(3) 4_565
W8 O24 1.948(15) .
W8 O26 2.037(18) .
W8 O28 2.316(15) .
W8 O29 1.760(16) .
W8 O30 1.759(18) .
W8 O31 1.967(14) .
W9 K1 3.731(7) .
W9 K4 4.052(16) .
W9 O4 1.906(16) .
W9 O27 1.887(18) .
W9 O28 2.371(15) .
W9 O31 1.909(15) .
W9 O32 1.729(15) .
W9 O33 1.904(17) .
W10 K4 3.932(14) .
W10 K8 4.036(19) .
W10 K9 4.108(19) 1_556
W10 O5 2.174(18) .
W10 O33 1.926(15) .
W10 O34 1.724(19) .
W10 O35 1.783(15) .
W10 O36 2.176(16) .
W10 O37 1.944(14) .
W11 Gd1 3.5286(19) .
W11 K3 3.839(16) .
W11 K19 4.06(4) .
W11 O41 1.741(16) .
W11 O42 1.864(15) .
W11 O43 2.001(15) .
W11 O44 1.988(17) .
W11 O45 1.885(17) .
W11 O46 2.391(14) .
W12 Gd1 3.5108(18) .
W12 K17 4.03(4) .
W12 K18 4.13(4) .
W12 K19 4.03(4) .
W12 O43 2.004(15) .
W12 O46 2.371(17) .
W12 O47 1.726(16) .
W12 O48 1.873(14) .
W12 O49 1.967(19) .
W12 O50 1.901(17) .
W13 K3 3.812(13) .
W13 K17 4.06(3) .
W13 K20 3.93(4) 2_546
W13 O44 1.927(16) .
W13 O46 2.362(16) .
W13 O49 1.92(2) .
W13 O51 1.724(18) .
W13 O52 1.886(16) .
W13 O53 1.869(18) .
W14 K7 3.799(17) .
W14 O50 1.958(17) .
W14 O54 1.738(17) .
W14 O55 2.022(17) .
W14 O56 1.780(16) .
W14 O57 1.931(17) .
W14 O58 2.337(16) .
W15 O52 1.972(17) .
W15 O55 1.901(17) .
W15 O58 2.401(19) .
W15 O59 1.750(17) .
W15 O60 1.856(18) .
W15 O61 1.935(17) .
W16 K6 3.918(17) 4_566
W16 K7 3.886(19) .
W16 O57 1.985(16) .
W16 O58 2.317(17) .
W16 O60 2.091(18) .
W16 O62 1.755(17) .
W16 O63 1.750(19) .
W16 O64 1.932(17) .
W17 K3 3.878(14) .
W17 O53 1.984(18) .
W17 O61 1.910(15) .
W17 O65 1.71(2) .
W17 O66 1.849(18) .
W17 O67 1.887(16) .
W17 O68 2.409(18) .
W18 K6 3.704(17) 4_566
W18 K16 3.96(3) 1_556
W18 O64 1.931(16) .
W18 O66 2.104(19) .
W18 O68 2.313(15) .
W18 O69 1.738(17) .
W18 O70 1.734(19) .
W18 O71 1.966(14) .
W19 K3 4.005(13) .
W19 K5 3.913(16) .
W19 K10 3.826(17) 1_556
W19 K16 3.79(3) 1_556
W19 O45 1.960(16) .
W19 O67 2.061(18) .
W19 O68 2.355(14) .
W19 O71 1.936(16) .
W19 O72 1.726(16) .
W19 O73 1.789(18) .
Gd1 Gd3 3.6422(18) .
Gd1 O15 2.372(19) .
Gd1 O23 2.620(16) .
Gd1 O42 2.399(17) .
Gd1 O43 2.597(16) .
Gd1 O48 2.374(16) .
Gd1 O74 2.416(14) .
Gd1 O1W 2.459(17) .
Gd1 O2W 2.469(16) .
Gd1 O3W 2.577(15) .
Gd2 K8 4.54(2) 3_657
Gd2 K8 4.39(2) .
Gd2 K9 4.509(16) 1_556
Gd2 O35 2.370(16) .
Gd2 O39 2.376(15) 3_657
Gd2 O42 2.367(14) .
Gd2 O73 2.317(19) .
Gd2 O74 2.508(14) .
Gd2 O3W 2.485(17) .
Gd2 O4W 2.486(14) .
Gd2 O5W 2.452(17) .
Gd3 K4 4.268(13) .
Gd3 K7 4.492(18) .
Gd3 O23 2.577(17) .
Gd3 O30 2.385(18) .
Gd3 O48 2.353(14) .
Gd3 O56 2.319(17) .
Gd3 O74 2.424(13) .
Gd3 O6W 2.506(17) .
Gd3 O7W 2.446(16) .
Gd3 O8W 2.425(17) .
As1 O6 1.831(16) .
As1 O18 1.783(14) .
As1 O28 1.778(15) .
As2 O46 1.793(15) .
As2 O58 1.802(16) .
As2 O68 1.795(17) .
K1 K5 3.852(17) 3_657
K1 K13 2.83(3) .
K1 K21 3.31(6) .
K1 O1 3.061(18) .
K1 O4 2.980(15) .
K1 O22 2.783(19) 4_666
K1 O32 2.888(19) .
K1 O36 3.01(2) .
K1 O38 2.91(2) .
K1 C1 3.30(3) .
K1 O21W 3.19(6) 4_666
K2 K6 4.475(17) 3_656
K2 K12 4.03(2) 1_545
K2 K15 3.24(3) .
K2 O7 3.093(19) .
K2 O10 3.131(18) .
K2 O14 3.05(2) .
K2 O19 2.792(19) 3_656
K2 O62 3.03(2) 2_546
K2 O9W 2.80(4) .
K2 O12W 2.88(4) .
K3 K5 2.636(19) .
K3 K13 4.73(3) 3_657
K3 K20 3.60(5) 2_546
K3 O29 2.81(2) 2_546
K3 O44 2.93(2) .
K3 O45 2.96(2) .
K3 O53 2.88(2) .
K3 O67 2.92(2) .
K4 K18 3.83(4) 4_666
K4 K20 2.83(5) .
K4 O30 3.15(2) .
K4 O31 3.01(2) .
K4 O33 3.20(2) .
K4 O34 3.00(2) .
K4 O7W 2.87(2) .
K4 O10W 3.04(4) .
K4 O24W 2.87(6) 4_666
K5 K1 3.852(17) 3_657
K5 K10 4.80(2) 1_556
K5 K13 3.09(3) 3_657
K5 O1 2.94(2) 3_657
K5 O29 3.07(2) 2_546
K5 O38 2.82(3) 3_657
K5 O67 3.39(2) .
K5 O72 2.99(2) .
K5 O22W 3.01(6) .
K6 W16 3.918(17) 4_665
K6 W18 3.704(17) 4_665
K6 K11 4.16(3) .
K6 K13 4.24(3) 4_565
K6 O19 2.89(3) .
K6 O21 2.94(2) .
K6 O25 3.08(2) .
K6 O62 3.21(3) 4_665
K6 O64 2.87(2) 4_665
K6 O69 2.91(2) 4_665
K7 O40 2.84(2) 4_565
K7 O41 3.09(3) 2_556
K7 O56 3.30(2) .
K7 O57 2.91(3) .
K7 O63 3.21(2) .
K7 C3 3.39(3) 4_565
K7 C4 3.49(3) 4_565
K7 O1W 3.15(2) 2_556
K7 O6W 2.75(3) .
K7 O10W 2.92(4) .
K8 Gd2 4.54(2) 3_657
K8 K9 4.56(3) 3_656
K8 K10 4.49(3) 3_656
K8 K12 4.63(3) 1_545
K8 K16 2.83(4) 3_656
K8 O5 3.13(3) .
K8 O8 3.02(2) .
K8 O37 3.09(3) .
K8 O4W 2.80(3) 3_657
K9 W10 4.108(19) 1_554
K9 Gd2 4.509(16) 1_554
K9 K8 4.56(2) 3_656
K9 K12 3.95(3) 3_666
K9 K16 3.09(4) .
K9 O34 2.89(3) 1_554
K9 O54 2.88(2) 4_665
K9 O4W 3.26(2) 1_554
K9 O5W 2.83(2) 1_554
K9 O11W 3.39(7) 4_565
K9 O13W 3.03(5) 4_565
K9 O23W 2.88(7) 4_565
K10 W1 4.021(17) 3_656
K10 W2 4.096(16) 3_656
K10 W19 3.826(17) 1_554
K10 K5 4.80(2) 1_554
K10 K8 4.49(3) 3_656
K10 K12 4.08(2) 3_666
K10 K16 3.36(4) .
K10 O2 2.74(2) 3_656
K10 O71 2.80(2) 1_554
K10 O72 3.18(3) 1_554
K10 O19W 3.12(4) 3_666
K10 O22W 3.06(5) 1_554
K11 K12 4.11(3) 2_646
K11 K21 3.34(6) .
K11 O11 3.17(3) .
K11 O13 3.14(3) .
K11 O25 3.13(3) .
K11 O59 2.81(3) 1_655
K11 O13W 2.97(5) .
K11 O19W 3.43(5) 2_646
K11 Li1 4.25(9) 2_646
K12 W2 4.029(18) 1_565
K12 K2 4.03(2) 1_565
K12 K9 3.95(3) 3_666
K12 K10 4.08(2) 3_666
K12 K11 4.11(3) 2_656
K12 K16 2.50(4) 3_666
K12 O7 2.46(3) 1_565
K12 O11W 2.35(9) 2_656
K12 O12W 2.43(4) 1_565
K12 O13W 2.65(4) 2_656
K12 O19W 2.47(5) .
K12 O23W 2.60(8) 2_656
K13 W6 4.05(2) 4_666
K13 W8 3.94(3) 4_666
K13 K3 4.73(3) 3_657
K13 K5 3.09(3) 3_657
K13 K6 4.24(3) 4_666
K13 K21 4.26(5) .
K13 O20 3.31(3) 4_666
K13 O24 2.98(3) 4_666
K13 O26 3.11(3) 4_666
K14 K2 4.54(3) 3_656
K14 K15 3.32(4) .
K14 O11 2.94(3) .
K14 O12 3.10(3) .
K14 O14 2.82(3) 3_656
K14 O19 3.43(3) .
K14 O16W 3.10(8) 3_656
K14 O18W 3.14(7) .
K15 W5 4.02(2) 3_656
K15 K15 4.01(5) 3_656
K15 O9 3.27(3) .
K15 O10 3.12(3) .
K15 O16 3.12(3) .
K15 O16 2.88(3) 3_656
K15 O20W 2.82(5) .
K16 W18 3.96(3) 1_554
K16 W19 3.79(3) 1_554
K16 K8 2.83(4) 3_656
K16 K12 2.50(4) 3_666
K16 O71 2.88(3) 1_554
K16 O73 3.40(3) 1_554
K16 O23W 3.19(8) 4_565
K17 K18 4.68(6) .
K17 K19 3.59(5) 3_556
K17 O49 3.15(4) .
K17 O50 3.14(4) .
K17 O52 3.17(4) .
K17 O55 3.18(4) .
K17 O18W 3.41(9) 1_455
K17 O24W 2.91(7) .
K18 K1 4.49(5) 4_565
K18 K4 3.83(4) 4_565
K18 K20 4.43(6) 4_565
K18 O32 3.27(5) 4_565
K18 O34 3.23(5) 4_565
K18 O36 3.16(5) 4_565
K18 O47 3.13(4) .
K18 O8W 2.80(4) .
K18 O15W 2.67(8) 4_565
K18 O24W 2.37(8) .
K19 K4 4.36(5) 2_546
K19 K7 4.89(4) 2_546
K19 K17 3.59(5) 3_556
K19 K20 3.58(7) 2_546
K19 O43 2.86(4) .
K19 O10W 2.73(5) 2_546
K20 W13 3.93(4) 2_556
K20 K3 3.60(5) 2_556
K20 K18 4.43(6) 4_666
K20 K19 3.58(7) 2_556
K20 O31 3.05(5) .
K20 O44 2.74(5) 2_556
K20 O51 3.38(5) 2_556
K21 O3 2.93(5) .
K21 O4 3.19(6) .
K21 O13 3.29(5) .
K21 O17W 3.05(8) .
K21 O21W 3.07(7) 4_666
K21 Li1 3.41(10) 2_646
O1 K5 2.94(2) 3_657
O2 K10 2.74(2) 3_656
O7 K12 2.46(3) 1_545
O14 K14 2.82(3) 3_656
O16 K15 2.88(3) 3_656
O19 K2 2.792(19) 3_656
O20 K13 3.31(3) 4_565
O22 K1 2.783(19) 4_565
O24 K13 2.98(3) 4_565
O26 K13 3.11(3) 4_565
O29 K3 2.81(2) 2_556
O29 K5 3.07(2) 2_556
O32 K18 3.27(5) 4_666
O34 K9 2.89(3) 1_556
O34 K18 3.23(5) 4_666
O36 K18 3.16(5) 4_666
O36 C1 1.29(3) .
O37 C2 1.39(3) .
O38 K5 2.82(3) 3_657
O38 C1 1.27(3) .
O39 Gd2 2.376(15) 3_657
O39 C4 1.32(3) .
O40 K7 2.84(2) 4_666
O40 C4 1.28(3) .
O41 K7 3.09(3) 2_546
O44 K20 2.74(5) 2_546
O51 K20 3.38(5) 2_546
O54 K9 2.88(2) 4_566
O59 K11 2.81(3) 1_455
O62 K2 3.03(2) 2_556
O62 K6 3.21(3) 4_566
O64 K6 2.87(2) 4_566
O69 K6 2.91(2) 4_566
O71 K10 2.80(2) 1_556
O71 K16 2.88(3) 1_556
O72 K10 3.18(3) 1_556
O73 K16 3.40(3) 1_556
C1 C2 1.54(4) .
C2 H2 0.9800 .
C2 C3 1.51(3) .
C3 K7 3.39(3) 4_666
C3 H3A 0.9700 .
C3 H3B 0.9700 .
C3 C4 1.48(3) .
C4 K7 3.49(3) 4_666
O1W K7 3.15(2) 2_546
O4W K8 2.80(3) 3_657
O4W K9 3.26(2) 1_556
O5W K9 2.83(2) 1_556
O10W K19 2.73(5) 2_556
O11W K9 3.39(7) 4_666
O11W K12 2.35(9) 2_646
O11W O23W 0.70(10) .
O12W K12 2.43(4) 1_545
O13W K9 3.03(5) 4_666
O13W K12 2.65(4) 2_646
O15W K18 2.67(8) 4_666
O16W K14 3.10(8) 3_656
O18W K17 3.41(9) 1_655
O19W K10 3.12(4) 3_666
O19W K11 3.43(5) 2_656
O21W K1 3.19(6) 4_565
O21W K21 3.07(7) 4_565
O22W K10 3.06(5) 1_556
O23W K9 2.88(7) 4_666
O23W K12 2.60(8) 2_646
O23W K16 3.19(8) 4_666
O24W K4 2.87(6) 4_565
Li1 K11 4.25(9) 2_656
Li1 K21 3.41(10) 2_656
